data_1568030
loop_
_publ_author_name
'Tian, Xiaoqi'
'Shoyama, Kazutaka'
'W&#xfc;rthner, Frank'

_publ_section_title
;
 Nitrogen-doped polycyclic aromatic hydrocarbons by a one-pot Suzuki
 coupling/intramolecular S<sub>N</sub>Ar reaction.
;
_journal_issue 2
_journal_name_full 'Chemical science'
_journal_page_first 284
_journal_page_last 290
_journal_paper_doi 10.1039/d2sc05409d
_journal_volume 14
_journal_year 2023
_chemical_formula_moiety 'C54 H45 N3 O4, C7 H8'
_chemical_formula_sum 'C61 H53 N3 O4'
_chemical_formula_weight 892.06
_space_group_crystal_system triclinic
_space_group_IT_number 2
_space_group_name_Hall '-P 1'
_space_group_name_H-M_alt 'P -1'
_atom_sites_solution_hydrogens geom
_atom_sites_solution_primary dual
_atom_sites_solution_secondary difmap
_audit_creation_method SHELXL-2018/3
_audit_update_record
;
2022-07-15 deposited with the CCDC.	2022-11-29 downloaded from the CCDC.
;
_cell_angle_alpha 104.311(2)
_cell_angle_beta 109.776(2)
_cell_angle_gamma 90.172(2)
_cell_formula_units_Z 4
_cell_length_a 16.9580(11)
_cell_length_b 17.1701(11)
_cell_length_c 17.8837(11)
_cell_measurement_reflns_used 9301
_cell_measurement_temperature 100(2)
_cell_measurement_theta_max 79.90
_cell_measurement_theta_min 2.72
_cell_volume 4726.6(5)
_computing_cell_refinement 'Bruker SAINT'
_computing_data_collection 'Bruker APEX3'
_computing_data_reduction 'Bruker SAINT'
_computing_structure_refinement 'SHELXL-2018/3 (Sheldrick, 2018)'
_computing_structure_solution 'SHELXT 2018/2 (Sheldrick, 2018)'
_diffrn_ambient_temperature 100(2)
_diffrn_measured_fraction_theta_full 0.999
_diffrn_measured_fraction_theta_max 0.980
_diffrn_measurement_device_type Bruker-Kappa-D8Quest_PhotonII
_diffrn_measurement_method omega_and_phi_scan
_diffrn_radiation_type CuK\a
_diffrn_radiation_wavelength 1.54178
_diffrn_reflns_av_unetI/netI 0.0360
_diffrn_reflns_Laue_measured_fraction_full 0.999
_diffrn_reflns_Laue_measured_fraction_max 0.980
_diffrn_reflns_limit_h_max 21
_diffrn_reflns_limit_h_min -21
_diffrn_reflns_limit_k_max 21
_diffrn_reflns_limit_k_min -21
_diffrn_reflns_limit_l_max 22
_diffrn_reflns_limit_l_min -22
_diffrn_reflns_number 20332
_diffrn_reflns_point_group_measured_fraction_full 0.999
_diffrn_reflns_point_group_measured_fraction_max 0.980
_diffrn_reflns_theta_full 67.679
_diffrn_reflns_theta_max 80.556
_diffrn_reflns_theta_min 2.668
_diffrn_source Cu/K(alpha)_ImuS_Microsource
_exptl_absorpt_coefficient_mu 0.614
_exptl_absorpt_correction_T_max 0.7543
_exptl_absorpt_correction_T_min 0.5941
_exptl_absorpt_correction_type multi-scan
_exptl_absorpt_process_details Bruker-SADABS
_exptl_crystal_colour red
_exptl_crystal_density_diffrn 1.254
_exptl_crystal_density_method 'not measured'
_exptl_crystal_description block
_exptl_crystal_F_000 1888
_exptl_crystal_size_max 0.305
_exptl_crystal_size_mid 0.288
_exptl_crystal_size_min 0.120
_refine_diff_density_max 0.427
_refine_diff_density_min -0.323
_refine_diff_density_rms 0.070
_refine_ls_extinction_method none
_refine_ls_goodness_of_fit_ref 1.061
_refine_ls_hydrogen_treatment constr
_refine_ls_matrix_type full
_refine_ls_number_parameters 1265
_refine_ls_number_reflns 20332
_refine_ls_number_restraints 24
_refine_ls_restrained_S_all 1.061
_refine_ls_R_factor_all 0.0752
_refine_ls_R_factor_gt 0.0725
_refine_ls_shift/su_max 0.001
_refine_ls_shift/su_mean 0.000
_refine_ls_structure_factor_coef Fsqd
_refine_ls_weighting_details 'w=1/[\s^2^(Fo^2^)+(0.0716P)^2^+6.7610P] where P=(Fo^2^+2Fc^2^)/3'
_refine_ls_weighting_scheme calc
_refine_ls_wR_factor_gt 0.1982
_refine_ls_wR_factor_ref 0.1998
_reflns_Friedel_coverage 0.000
_reflns_number_gt 18899
_reflns_number_total 20332
_reflns_threshold_expression 'I > 2\s(I)'
_cod_data_source_file d2sc05409d2.cif
_cod_data_source_block 971_txq01_127_fast_k2_0m_a_tw
_cod_depositor_comments 'Adding full bibliography for 1568025--1568030.cif.'
_cod_database_code 1568030
_shelx_shelxl_version_number 2018/3
_shelx_space_group_comment
;
The symmetry employed for this shelxl refinement is uniquely defined
by the following loop, which should always be used as a source of
symmetry information in preference to the above space-group names.
They are only intended as comments.
;
_shelx_estimated_absorpt_t_min 0.835
_shelx_estimated_absorpt_t_max 0.930

loop_
_space_group_symop_operation_xyz
'x, y, z'
'-x, -y, -z'

loop_
_atom_site_label
_atom_site_type_symbol
_atom_site_fract_x
_atom_site_fract_y
_atom_site_fract_z
_atom_site_U_iso_or_equiv
_atom_site_adp_type
_atom_site_occupancy
_atom_site_site_symmetry_order
_atom_site_calc_flag
_atom_site_refinement_flags_posn
_atom_site_refinement_flags_adp
_atom_site_refinement_flags_occupancy
_atom_site_disorder_assembly
_atom_site_disorder_group
O1_1 O -0.19463(13) 0.21257(12) 0.11146(11) 0.0399(5) Uani 1 1 d . . . . .
O2_1 O -0.16118(13) 0.14409(12) 0.34979(12) 0.0412(5) Uani 1 1 d . . . . .
O3_1 O 0.34932(12) 0.79808(11) 0.31379(11) 0.0357(4) Uani 1 1 d . . . . .
O4_1 O 0.27090(12) 0.56355(11) 0.11130(11) 0.0338(4) Uani 1 1 d . . . . .
N1_1 N 0.10607(12) 0.47826(12) 0.35903(12) 0.0257(4) Uani 1 1 d . . . . .
N2_1 N -0.17439(12) 0.17619(12) 0.23006(12) 0.0266(4) Uani 1 1 d . . . . .
N3_1 N 0.31110(12) 0.68068(12) 0.21367(12) 0.0265(4) Uani 1 1 d . . . . .
C1_1 C -0.01004(15) 0.41003(15) 0.23384(15) 0.0289(5) Uani 1 1 d . . . . .
H1_1 H 0.001403 0.446454 0.205719 0.035 Uiso 1 1 calc R U . . .
C2_1 C -0.07335(15) 0.34708(15) 0.19202(15) 0.0285(5) Uani 1 1 d . . . . .
H2_1 H -0.105095 0.341013 0.135477 0.034 Uiso 1 1 calc R U . . .
C3_1 C -0.09074(14) 0.29316(14) 0.23170(14) 0.0263(5) Uani 1 1 d . . . . .
C4_1 C -0.04949(14) 0.30593(14) 0.31723(14) 0.0248(4) Uani 1 1 d . . . . .
C5_1 C 0.01286(14) 0.37199(14) 0.36131(14) 0.0249(4) Uani 1 1 d . . . . .
C6_1 C -0.07116(14) 0.25574(14) 0.36042(14) 0.0261(5) Uani 1 1 d . . . . .
C7_1 C -0.03366(15) 0.27329(15) 0.44528(15) 0.0289(5) Uani 1 1 d . . . . .
H7_1 H -0.047402 0.238664 0.473997 0.035 Uiso 1 1 calc R U . . .
C8_1 C 0.02396(15) 0.34098(15) 0.48927(15) 0.0278(5) Uani 1 1 d . . . . .
H8_1 H 0.047596 0.352695 0.547609 0.033 Uiso 1 1 calc R U . . .
C9_1 C 0.04740(14) 0.39180(14) 0.44865(14) 0.0253(4) Uani 1 1 d . . . . .
C10_1 C 0.10057(14) 0.46824(14) 0.49064(14) 0.0253(4) Uani 1 1 d . . . . .
C11_1 C 0.12809(14) 0.51089(14) 0.44432(14) 0.0252(4) Uani 1 1 d . . . . .
C12_1 C 0.12416(15) 0.50187(15) 0.57557(15) 0.0277(5) Uani 1 1 d . . . . .
H12_1 H 0.104843 0.474931 0.607455 0.033 Uiso 1 1 calc R U . . .
C13_1 C 0.17514(15) 0.57369(15) 0.61398(15) 0.0288(5) Uani 1 1 d . . . . .
H13_1 H 0.192215 0.594611 0.672035 0.035 Uiso 1 1 calc R U . . .
C14_1 C 0.20129(15) 0.61509(15) 0.56795(15) 0.0283(5) Uani 1 1 d . . . . .
H14_1 H 0.235997 0.664548 0.594895 0.034 Uiso 1 1 calc R U . . .
C15_1 C 0.17761(14) 0.58552(14) 0.48268(14) 0.0254(4) Uani 1 1 d . . . . .
C16_1 C 0.20466(14) 0.62789(14) 0.43276(14) 0.0255(4) Uani 1 1 d . . . . .
C17_1 C 0.19674(14) 0.58332(14) 0.35211(14) 0.0250(4) Uani 1 1 d . . . . .
C18_1 C 0.24111(15) 0.70724(14) 0.46109(15) 0.0277(5) Uani 1 1 d . . . . .
H18_1 H 0.243910 0.738839 0.513824 0.033 Uiso 1 1 calc R U . . .
C19_1 C 0.27363(15) 0.74095(14) 0.41276(15) 0.0281(5) Uani 1 1 d . . . . .
H19_1 H 0.296928 0.795657 0.432538 0.034 Uiso 1 1 calc R U . . .
C20_1 C 0.27246(14) 0.69588(14) 0.33647(14) 0.0259(5) Uani 1 1 d . . . . .
C21_1 C 0.23413(14) 0.61578(14) 0.30480(14) 0.0254(4) Uani 1 1 d . . . . .
C22_1 C 0.23296(14) 0.56854(14) 0.22779(15) 0.0266(5) Uani 1 1 d . . . . .
C23_1 C 0.19717(15) 0.48945(15) 0.19958(15) 0.0289(5) Uani 1 1 d . . . . .
H23_1 H 0.199274 0.456589 0.149179 0.035 Uiso 1 1 calc R U . . .
C24_1 C 0.15817(15) 0.45727(15) 0.24380(15) 0.0292(5) Uani 1 1 d . . . . .
H24_1 H 0.134927 0.402541 0.223981 0.035 Uiso 1 1 calc R U . . .
C25_1 C 0.15309(14) 0.50493(14) 0.31690(14) 0.0263(5) Uani 1 1 d . . . . .
C26_1 C 0.03651(14) 0.41985(14) 0.31648(14) 0.0254(4) Uani 1 1 d . . . . .
C27_1 C -0.15612(15) 0.22592(15) 0.18528(15) 0.0285(5) Uani 1 1 d . . . . .
C28_1 C -0.13731(15) 0.18782(15) 0.31575(15) 0.0292(5) Uani 1 1 d . . . . .
C29_1 C 0.31345(15) 0.72968(14) 0.28916(15) 0.0282(5) Uani 1 1 d . . . . .
C30_1 C 0.27120(15) 0.60095(14) 0.17821(15) 0.0272(5) Uani 1 1 d . . . . .
C31_1 C -0.24418(15) 0.11418(15) 0.18286(15) 0.0285(5) Uani 1 1 d . . . . .
C32_1 C -0.22851(16) 0.04289(15) 0.13440(15) 0.0306(5) Uani 1 1 d . . . . .
C33_1 C -0.29841(17) -0.01030(16) 0.08084(16) 0.0332(5) Uani 1 1 d . . . . .
H33_1 H -0.290656 -0.058806 0.045779 0.040 Uiso 1 1 calc R U . . .
C34_1 C -0.37949(17) 0.00694(16) 0.07820(16) 0.0351(6) Uani 1 1 d . . . . .
H34_1 H -0.426302 -0.029999 0.041418 0.042 Uiso 1 1 calc R U . . .
C35_1 C -0.39247(16) 0.07714(17) 0.12847(16) 0.0349(5) Uani 1 1 d . . . . .
H35_1 H -0.447976 0.087343 0.126857 0.042 Uiso 1 1 calc R U . . .
C36_1 C -0.32456(16) 0.13345(15) 0.18184(15) 0.0311(5) Uani 1 1 d . . . . .
C37_1 C -0.14013(17) 0.02187(16) 0.13925(17) 0.0353(5) Uani 1 1 d . . . . .
H37_1 H -0.102033 0.073161 0.165139 0.042 Uiso 1 1 calc R U . . .
C38_1 C -0.1331(3) -0.0135(5) 0.0572(3) 0.112(2) Uani 1 1 d . . . . .
H38A_1 H -0.159647 -0.069134 0.035379 0.167 Uiso 1 1 calc R U . . .
H38B_1 H -0.073549 -0.013456 0.062854 0.167 Uiso 1 1 calc R U . . .
H38C_1 H -0.161417 0.018618 0.019357 0.167 Uiso 1 1 calc R U . . .
C39_1 C -0.1101(3) -0.0336(4) 0.1950(4) 0.106(2) Uani 1 1 d . . . . .
H39A_1 H -0.147280 -0.084006 0.172157 0.159 Uiso 1 1 calc R U . . .
H39B_1 H -0.110921 -0.007239 0.249948 0.159 Uiso 1 1 calc R U . . .
H39C_1 H -0.052533 -0.045635 0.199040 0.159 Uiso 1 1 calc R U . . .
C40_1 C -0.33925(17) 0.21253(17) 0.23370(17) 0.0364(6) Uani 1 1 d . . . . .
H40_1 H -0.282744 0.240772 0.270605 0.044 Uiso 1 1 calc R U . . .
C41_1 C -0.3825(4) 0.2666(3) 0.1796(3) 0.0803(14) Uani 1 1 d . . . . .
H41A_1 H -0.351758 0.271113 0.143099 0.120 Uiso 1 1 calc R U . . .
H41B_1 H -0.383376 0.320363 0.214405 0.120 Uiso 1 1 calc R U . . .
H41C_1 H -0.440374 0.243364 0.146509 0.120 Uiso 1 1 calc R U . . .
C42_1 C -0.3864(3) 0.1993(2) 0.2883(3) 0.0717(13) Uani 1 1 d . . . . .
H42A_1 H -0.443928 0.175768 0.254077 0.108 Uiso 1 1 calc R U . . .
H42B_1 H -0.388179 0.251027 0.325782 0.108 Uiso 1 1 calc R U . . .
H42C_1 H -0.357673 0.162347 0.320343 0.108 Uiso 1 1 calc R U . . .
C43_1 C 0.34994(16) 0.71246(15) 0.16505(14) 0.0290(5) Uani 1 1 d . . . . .
C44_1 C 0.42894(16) 0.68805(15) 0.16511(16) 0.0320(5) Uani 1 1 d . . . . .
C45_1 C 0.46363(18) 0.71666(17) 0.11539(17) 0.0376(6) Uani 1 1 d . . . . .
H45_1 H 0.517557 0.702554 0.114708 0.045 Uiso 1 1 calc R U . . .
C46_1 C 0.42016(19) 0.76564(17) 0.06676(17) 0.0395(6) Uani 1 1 d . . . . .
H46_1 H 0.444152 0.783355 0.032201 0.047 Uiso 1 1 calc R U . . .
C47_1 C 0.34266(19) 0.78880(16) 0.06811(16) 0.0369(6) Uani 1 1 d . . . . .
H47_1 H 0.313929 0.822275 0.034544 0.044 Uiso 1 1 calc R U . . .
C48_1 C 0.30588(17) 0.76326(15) 0.11874(15) 0.0326(5) Uani 1 1 d . . . . .
C49_1 C 0.47508(16) 0.63481(17) 0.21917(17) 0.0358(6) Uani 1 1 d . . . . .
H49_1 H 0.431627 0.597712 0.222621 0.043 Uiso 1 1 calc R U . . .
C50_1 C 0.5343(2) 0.5822(2) 0.1849(2) 0.0519(8) Uani 1 1 d . . . . .
H50A_1 H 0.503104 0.551146 0.128169 0.078 Uiso 1 1 calc R U . . .
H50B_1 H 0.556848 0.545081 0.218970 0.078 Uiso 1 1 calc R U . . .
H50C_1 H 0.580755 0.616753 0.185537 0.078 Uiso 1 1 calc R U . . .
C51_1 C 0.52369(19) 0.68576(19) 0.30669(18) 0.0429(6) Uani 1 1 d . . . . .
H51A_1 H 0.567910 0.721887 0.305625 0.064 Uiso 1 1 calc R U . . .
H51B_1 H 0.549262 0.650158 0.341687 0.064 Uiso 1 1 calc R U . . .
H51C_1 H 0.485020 0.717857 0.328827 0.064 Uiso 1 1 calc R U . . .
C52_1 C 0.22104(17) 0.78950(16) 0.12117(17) 0.0360(6) Uani 1 1 d . . . . .
H52_1 H 0.213538 0.776552 0.170022 0.043 Uiso 1 1 calc R U . . .
C53_1 C 0.2172(3) 0.8797(2) 0.1326(4) 0.0898(17) Uani 1 1 d . . . . .
H53A_1 H 0.218909 0.893737 0.083322 0.135 Uiso 1 1 calc R U . . .
H53B_1 H 0.265337 0.908508 0.180531 0.135 Uiso 1 1 calc R U . . .
H53C_1 H 0.164777 0.895031 0.141509 0.135 Uiso 1 1 calc R U . . .
C54_1 C 0.1491(2) 0.7429(2) 0.04542(19) 0.0546(9) Uani 1 1 d . . . . .
H54A_1 H 0.155535 0.752964 -0.003939 0.082 Uiso 1 1 calc R U . . .
H54B_1 H 0.095514 0.760705 0.049452 0.082 Uiso 1 1 calc R U . . .
H54C_1 H 0.149932 0.685080 0.041827 0.082 Uiso 1 1 calc R U . . .
O1_2 O 0.21999(12) 1.25664(11) 0.88713(11) 0.0335(4) Uani 1 1 d . . . . .
O2_2 O 0.15292(12) 1.39373(11) 0.69015(11) 0.0354(4) Uani 1 1 d . . . . .
O3_2 O 0.66146(13) 0.72232(12) 0.65420(12) 0.0426(5) Uani 1 1 d . . . . .
O4_2 O 0.69211(13) 0.91066(12) 0.89343(11) 0.0398(4) Uani 1 1 d . . . . .
N1_2 N 0.39608(12) 1.05212(12) 0.64514(12) 0.0257(4) Uani 1 1 d . . . . .
N2_2 N 0.18926(12) 1.32606(12) 0.78924(12) 0.0259(4) Uani 1 1 d . . . . .
N3_2 N 0.67525(12) 0.81571(12) 0.77408(12) 0.0270(4) Uani 1 1 d . . . . .
C1_2 C 0.34227(15) 1.08858(15) 0.75922(15) 0.0284(5) Uani 1 1 d . . . . .
H1_2 H 0.365635 1.044218 0.778999 0.034 Uiso 1 1 calc R U . . .
C2_2 C 0.30180(15) 1.14241(15) 0.80255(15) 0.0280(5) Uani 1 1 d . . . . .
H2_2 H 0.298209 1.134522 0.852086 0.034 Uiso 1 1 calc R U . . .
C3_2 C 0.26674(14) 1.20712(14) 0.77492(14) 0.0261(5) Uani 1 1 d . . . . .
C4_2 C 0.26732(14) 1.21634(14) 0.69890(14) 0.0246(4) Uani 1 1 d . . . . .
C5_2 C 0.30563(14) 1.16053(14) 0.65201(14) 0.0246(4) Uani 1 1 d . . . . .
C6_2 C 0.22991(14) 1.28073(14) 0.66748(14) 0.0255(4) Uani 1 1 d . . . . .
C7_2 C 0.22955(15) 1.28718(15) 0.59185(15) 0.0275(5) Uani 1 1 d . . . . .
H7_2 H 0.206445 1.331744 0.572303 0.033 Uiso 1 1 calc R U . . .
C8_2 C 0.26262(15) 1.22923(15) 0.54362(14) 0.0277(5) Uani 1 1 d . . . . .
H8_2 H 0.260542 1.234149 0.491243 0.033 Uiso 1 1 calc R U . . .
C9_2 C 0.29858(14) 1.16437(14) 0.57175(14) 0.0258(5) Uani 1 1 d . . . . .
C10_2 C 0.32586(14) 1.09655(14) 0.52195(14) 0.0256(4) Uani 1 1 d . . . . .
C11_2 C 0.37480(14) 1.04129(14) 0.56003(14) 0.0252(4) Uani 1 1 d . . . . .
C12_2 C 0.30237(15) 1.08263(15) 0.43665(15) 0.0278(5) Uani 1 1 d . . . . .
H12_2 H 0.268149 1.118451 0.409972 0.033 Uiso 1 1 calc R U . . .
C13_2 C 0.32811(15) 1.01750(15) 0.39031(15) 0.0284(5) Uani 1 1 d . . . . .
H13_2 H 0.311353 1.008741 0.332307 0.034 Uiso 1 1 calc R U . . .
C14_2 C 0.37848(15) 0.96499(14) 0.42879(15) 0.0276(5) Uani 1 1 d . . . . .
H14_2 H 0.397252 0.921378 0.396783 0.033 Uiso 1 1 calc R U . . .
C15_2 C 0.40208(14) 0.97506(14) 0.51370(14) 0.0256(4) Uani 1 1 d . . . . .
C16_2 C 0.45493(14) 0.91989(14) 0.55564(14) 0.0257(4) Uani 1 1 d . . . . .
C17_2 C 0.48907(14) 0.94456(14) 0.64298(14) 0.0247(4) Uani 1 1 d . . . . .
C18_2 C 0.47793(15) 0.84831(15) 0.51487(15) 0.0286(5) Uani 1 1 d . . . . .
H18_2 H 0.454268 0.830012 0.456521 0.034 Uiso 1 1 calc R U . . .
C19_2 C 0.53542(15) 0.80311(14) 0.55888(15) 0.0289(5) Uani 1 1 d . . . . .
H19_2 H 0.549071 0.753825 0.529995 0.035 Uiso 1 1 calc R U . . .
C20_2 C 0.57275(14) 0.82898(14) 0.64374(15) 0.0264(5) Uani 1 1 d . . . . .
C21_2 C 0.55116(14) 0.90120(14) 0.68711(14) 0.0244(4) Uani 1 1 d . . . . .
C22_2 C 0.59124(14) 0.93175(14) 0.77286(14) 0.0256(4) Uani 1 1 d . . . . .
C23_2 C 0.57288(15) 1.00507(15) 0.81315(15) 0.0277(5) Uani 1 1 d . . . . .
H23_2 H 0.603203 1.027119 0.870238 0.033 Uiso 1 1 calc R U . . .
C24_2 C 0.51053(15) 1.04708(15) 0.77119(15) 0.0285(5) Uani 1 1 d . . . . .
H24_2 H 0.498906 1.097641 0.799687 0.034 Uiso 1 1 calc R U . . .
C25_2 C 0.46527(14) 1.01548(14) 0.68799(14) 0.0254(4) Uani 1 1 d . . . . .
C26_2 C 0.34851(14) 1.09974(14) 0.68689(14) 0.0257(4) Uani 1 1 d . . . . .
C27_2 C 0.22535(15) 1.26283(15) 0.82286(14) 0.0272(5) Uani 1 1 d . . . . .
C28_2 C 0.18801(15) 1.33754(15) 0.71431(15) 0.0278(5) Uani 1 1 d . . . . .
C29_2 C 0.63849(16) 0.78395(15) 0.68828(15) 0.0302(5) Uani 1 1 d . . . . .
C30_2 C 0.65579(15) 0.88786(15) 0.81948(15) 0.0280(5) Uani 1 1 d . . . . .
C31_2 C 0.14612(15) 1.38092(15) 0.83511(15) 0.0283(5) Uani 1 1 d . . . . .
C32_2 C 0.18785(17) 1.45572(15) 0.88418(15) 0.0320(5) Uani 1 1 d . . . . .
C33_2 C 0.1456(2) 1.50551(17) 0.92914(16) 0.0390(6) Uani 1 1 d . . . . .
H33_2 H 0.172346 1.556675 0.964088 0.047 Uiso 1 1 calc R U . . .
C34_2 C 0.0655(2) 1.48176(18) 0.92378(18) 0.0428(7) Uani 1 1 d . . . . .
H34_2 H 0.037828 1.516725 0.954816 0.051 Uiso 1 1 calc R U . . .
C35_2 C 0.02555(18) 1.40774(18) 0.87375(18) 0.0391(6) Uani 1 1 d . . . . .
H35_2 H -0.029837 1.392551 0.870046 0.047 Uiso 1 1 calc R U . . .
C36_2 C 0.06529(16) 1.35476(16) 0.82842(16) 0.0321(5) Uani 1 1 d . . . . .
C37_2 C 0.27671(17) 1.48164(16) 0.89080(17) 0.0361(6) Uani 1 1 d . . . . .
H37_2 H 0.285292 1.454304 0.838231 0.043 Uiso 1 1 calc R U . A 1
C38_2 C 0.3403(4) 1.4547(4) 0.9615(3) 0.0376(13) Uani 0.801(19) 1 d . U P B 1
H38A_2 H 0.331458 1.396024 0.951293 0.056 Uiso 0.801(19) 1 calc R U P B 1
H38B_2 H 0.332648 1.481337 1.013436 0.056 Uiso 0.801(19) 1 calc R U P B 1
H38C_2 H 0.397606 1.469501 0.965093 0.056 Uiso 0.801(19) 1 calc R U P B 1
C39_2 C 0.2910(3) 1.5726(3) 0.9056(6) 0.0515(16) Uani 0.801(19) 1 d . U P B 1
H39A_2 H 0.345368 1.586094 0.901718 0.077 Uiso 0.801(19) 1 calc R U P B 1
H39B_2 H 0.290811 1.599708 0.960659 0.077 Uiso 0.801(19) 1 calc R U P B 1
H39C_2 H 0.245904 1.590466 0.864098 0.077 Uiso 0.801(19) 1 calc R U P B 1
C40_2 C 0.02181(16) 1.27348(17) 0.77174(17) 0.0357(6) Uani 1 1 d . . . . .
H40_2 H 0.066726 1.237851 0.764665 0.043 Uiso 1 1 calc R U . . .
C41_2 C -0.0316(3) 1.2316(2) 0.8065(2) 0.0633(10) Uani 1 1 d . . . . .
H41A_2 H -0.078540 1.263391 0.810900 0.095 Uiso 1 1 calc R U . . .
H41B_2 H 0.003070 1.226851 0.861256 0.095 Uiso 1 1 calc R U . . .
H41C_2 H -0.053760 1.177651 0.769847 0.095 Uiso 1 1 calc R U . . .
C42_2 C -0.0311(2) 1.2823(2) 0.68667(19) 0.0466(7) Uani 1 1 d . . . . .
H42A_2 H 0.003655 1.310753 0.665900 0.070 Uiso 1 1 calc R U . . .
H42B_2 H -0.078716 1.313148 0.690728 0.070 Uiso 1 1 calc R U . . .
H42C_2 H -0.052255 1.228679 0.648798 0.070 Uiso 1 1 calc R U . . .
C43_2 C 0.74219(15) 0.77632(14) 0.82154(15) 0.0292(5) Uani 1 1 d . . . . .
C44_2 C 0.82447(16) 0.79486(15) 0.82612(16) 0.0326(5) Uani 1 1 d . . . . .
C45_2 C 0.88934(17) 0.76337(16) 0.87954(17) 0.0370(6) Uani 1 1 d . . . . .
H45_2 H 0.945814 0.773693 0.883305 0.044 Uiso 1 1 calc R U . . .
C46_2 C 0.87241(17) 0.71750(16) 0.92685(17) 0.0371(6) Uani 1 1 d . . . . .
H46_2 H 0.917370 0.697930 0.963869 0.045 Uiso 1 1 calc R U . . .
C47_2 C 0.79001(17) 0.69984(16) 0.92058(16) 0.0351(6) Uani 1 1 d . . . . .
H47_2 H 0.779055 0.668188 0.953304 0.042 Uiso 1 1 calc R U . . .
C48_2 C 0.72313(16) 0.72827(15) 0.86654(15) 0.0314(5) Uani 1 1 d . . . . .
C49_2 C 0.84429(17) 0.84752(18) 0.77660(19) 0.0393(6) Uani 1 1 d . . . . .
H49_2 H 0.790565 0.867852 0.746915 0.047 Uiso 1 1 calc R U . . .
C50_2 C 0.8778(3) 0.7990(3) 0.7124(2) 0.0639(10) Uani 1 1 d . . . . .
H50A_2 H 0.836640 0.753277 0.676254 0.096 Uiso 1 1 calc R U . . .
H50B_2 H 0.930909 0.778774 0.739908 0.096 Uiso 1 1 calc R U . . .
H50C_2 H 0.887396 0.833500 0.679500 0.096 Uiso 1 1 calc R U . . .
C51_2 C 0.9054(3) 0.9204(3) 0.8330(3) 0.0669(10) Uani 1 1 d . . . . .
H51A_2 H 0.914353 0.955205 0.800027 0.100 Uiso 1 1 calc R U . . .
H51B_2 H 0.959169 0.902212 0.861857 0.100 Uiso 1 1 calc R U . . .
H51C_2 H 0.881852 0.950840 0.873254 0.100 Uiso 1 1 calc R U . . .
C52_2 C 0.63316(17) 0.70652(17) 0.85927(17) 0.0358(6) Uani 1 1 d . . . . .
H52_2 H 0.594734 0.732197 0.818041 0.043 Uiso 1 1 calc R U . . .
C53_2 C 0.6104(2) 0.6153(2) 0.8272(2) 0.0504(7) Uani 1 1 d . . . . .
H53A_2 H 0.613984 0.596640 0.772117 0.076 Uiso 1 1 calc R U . . .
H53B_2 H 0.552947 0.602406 0.824309 0.076 Uiso 1 1 calc R U . . .
H53C_2 H 0.649738 0.588216 0.864540 0.076 Uiso 1 1 calc R U . . .
C54_2 C 0.6189(2) 0.7392(2) 0.9408(2) 0.0501(7) Uani 1 1 d . . . . .
H54A_2 H 0.627771 0.798252 0.956963 0.075 Uiso 1 1 calc R U . . .
H54B_2 H 0.658651 0.717896 0.983419 0.075 Uiso 1 1 calc R U . . .
H54C_2 H 0.561179 0.722263 0.934227 0.075 Uiso 1 1 calc R U . . .
C38A_2 C 0.350(2) 1.487(2) 0.965(2) 0.064(7) Uani 0.199(19) 1 d . U P B 2
H38D_2 H 0.351952 1.435735 0.980382 0.095 Uiso 0.199(19) 1 calc R U P B 2
H38E_2 H 0.346995 1.530910 1.009983 0.095 Uiso 0.199(19) 1 calc R U P B 2
H38F_2 H 0.401694 1.496946 0.953638 0.095 Uiso 0.199(19) 1 calc R U P B 2
C39A_2 C 0.2816(16) 1.5609(14) 0.859(2) 0.055(5) Uani 0.199(19) 1 d . U P B 2
H39D_2 H 0.249432 1.548932 0.800244 0.083 Uiso 0.199(19) 1 calc R U P B 2
H39E_2 H 0.340517 1.577361 0.869544 0.083 Uiso 0.199(19) 1 calc R U P B 2
H39F_2 H 0.257944 1.604687 0.889245 0.083 Uiso 0.199(19) 1 calc R U P B 2
C1_3 C 0.5647(2) 0.4200(2) 0.5725(2) 0.0484(7) Uani 1 1 d . . . . .
H1A_3 H 0.503617 0.421889 0.556368 0.073 Uiso 1 1 calc R U . . .
H1B_3 H 0.591805 0.449845 0.630383 0.073 Uiso 1 1 calc R U . . .
H1C_3 H 0.577914 0.363712 0.565212 0.073 Uiso 1 1 calc R U . . .
C2_3 C 0.59667(17) 0.45777(16) 0.51944(19) 0.0383(6) Uani 1 1 d . . . . .
C3_3 C 0.57515(19) 0.42134(18) 0.4356(2) 0.0446(7) Uani 1 1 d . . . . .
H3_3 H 0.540533 0.371625 0.412105 0.053 Uiso 1 1 calc R U . . .
C4_3 C 0.6032(2) 0.45601(19) 0.3855(2) 0.0478(7) Uani 1 1 d . . . . .
H4_3 H 0.587825 0.430059 0.328419 0.057 Uiso 1 1 calc R U . . .
C5_3 C 0.65335(19) 0.52835(19) 0.4190(2) 0.0463(7) Uani 1 1 d . . . . .
H5_3 H 0.673143 0.552188 0.385299 0.056 Uiso 1 1 calc R U . . .
C6_3 C 0.67464(18) 0.56588(18) 0.5020(2) 0.0435(7) Uani 1 1 d . . . . .
H6_3 H 0.708871 0.615813 0.525158 0.052 Uiso 1 1 calc R U . . .
C7_3 C 0.64641(17) 0.53120(17) 0.55181(19) 0.0410(6) Uani 1 1 d . . . . .
H7_3 H 0.661184 0.557877 0.608643 0.049 Uiso 1 1 calc R U . . .
C1_4 C -0.06532(19) -0.11681(19) 0.4250(2) 0.0473(7) Uani 1 1 d . . . . .
H1A_4 H -0.089217 -0.113611 0.367829 0.071 Uiso 1 1 calc R U . . .
H1B_4 H -0.081570 -0.170353 0.428274 0.071 Uiso 1 1 calc R U . . .
H1C_4 H -0.003814 -0.107831 0.444026 0.071 Uiso 1 1 calc R U . . .
C2_4 C -0.09806(16) -0.05341(17) 0.47850(19) 0.0377(6) Uani 1 1 d . . . . .
C3_4 C -0.07919(18) -0.04934(18) 0.5616(2) 0.0431(7) Uani 1 1 d . . . . .
H3_4 H -0.045834 -0.087816 0.584474 0.052 Uiso 1 1 calc R U . . .
C4_4 C -0.1082(2) 0.0099(2) 0.6118(2) 0.0474(7) Uani 1 1 d . . . . .
H4_4 H -0.094842 0.011543 0.668218 0.057 Uiso 1 1 calc R U . . .
C5_4 C -0.15692(18) 0.06672(19) 0.5791(2) 0.0434(6) Uani 1 1 d . . . . .
H5_4 H -0.176668 0.107470 0.613164 0.052 Uiso 1 1 calc R U . . .
C6_4 C -0.17632(18) 0.06368(18) 0.4972(2) 0.0416(6) Uani 1 1 d . . . . .
H6_4 H -0.210157 0.102003 0.474607 0.050 Uiso 1 1 calc R U . . .
C7_4 C -0.14648(17) 0.00445(17) 0.44714(19) 0.0389(6) Uani 1 1 d . . . . .
H7_4 H -0.159365 0.003586 0.390924 0.047 Uiso 1 1 calc R U . . .

loop_
_atom_site_aniso_label
_atom_site_aniso_U_11
_atom_site_aniso_U_22
_atom_site_aniso_U_33
_atom_site_aniso_U_23
_atom_site_aniso_U_13
_atom_site_aniso_U_12
O1_1 0.0432(11) 0.0429(11) 0.0280(9) 0.0107(8) 0.0048(8) -0.0155(8)
O2_1 0.0428(11) 0.0413(11) 0.0376(10) 0.0178(8) 0.0067(8) -0.0128(8)
O3_1 0.0419(10) 0.0263(9) 0.0350(9) 0.0025(7) 0.0127(8) -0.0090(7)
O4_1 0.0377(10) 0.0324(9) 0.0302(9) 0.0011(7) 0.0156(7) -0.0048(7)
N1_1 0.0234(9) 0.0238(9) 0.0282(10) 0.0054(7) 0.0081(8) -0.0009(7)
N2_1 0.0243(9) 0.0239(9) 0.0306(10) 0.0074(8) 0.0084(8) -0.0033(7)
N3_1 0.0257(9) 0.0243(10) 0.0296(10) 0.0058(8) 0.0109(8) -0.0024(7)
C1_1 0.0299(12) 0.0274(12) 0.0299(12) 0.0088(9) 0.0103(9) -0.0022(9)
C2_1 0.0264(11) 0.0305(12) 0.0272(11) 0.0084(9) 0.0070(9) -0.0016(9)
C3_1 0.0236(11) 0.0257(11) 0.0298(11) 0.0073(9) 0.0099(9) 0.0003(9)
C4_1 0.0200(10) 0.0251(11) 0.0305(11) 0.0077(9) 0.0100(9) 0.0030(8)
C5_1 0.0212(10) 0.0249(11) 0.0297(11) 0.0082(9) 0.0097(9) 0.0046(8)
C6_1 0.0215(10) 0.0266(11) 0.0310(11) 0.0088(9) 0.0092(9) 0.0019(9)
C7_1 0.0257(11) 0.0310(12) 0.0324(12) 0.0134(10) 0.0096(9) 0.0025(9)
C8_1 0.0249(11) 0.0303(12) 0.0281(11) 0.0098(9) 0.0076(9) 0.0027(9)
C9_1 0.0214(10) 0.0253(11) 0.0300(11) 0.0085(9) 0.0093(9) 0.0025(8)
C10_1 0.0210(10) 0.0259(11) 0.0294(11) 0.0085(9) 0.0082(9) 0.0042(8)
C11_1 0.0222(10) 0.0259(11) 0.0279(11) 0.0073(9) 0.0091(9) 0.0033(9)
C12_1 0.0250(11) 0.0289(12) 0.0303(11) 0.0116(9) 0.0084(9) 0.0051(9)
C13_1 0.0289(11) 0.0296(12) 0.0267(11) 0.0062(9) 0.0089(9) 0.0047(9)
C14_1 0.0243(11) 0.0253(11) 0.0317(12) 0.0038(9) 0.0079(9) 0.0014(9)
C15_1 0.0211(10) 0.0245(11) 0.0301(11) 0.0059(9) 0.0091(9) 0.0047(8)
C16_1 0.0208(10) 0.0243(11) 0.0298(11) 0.0057(9) 0.0079(9) 0.0026(8)
C17_1 0.0218(10) 0.0231(11) 0.0285(11) 0.0058(9) 0.0076(9) 0.0022(8)
C18_1 0.0250(11) 0.0271(11) 0.0277(11) 0.0025(9) 0.0083(9) 0.0015(9)
C19_1 0.0257(11) 0.0230(11) 0.0325(12) 0.0045(9) 0.0084(9) 0.0002(9)
C20_1 0.0232(10) 0.0234(11) 0.0297(11) 0.0062(9) 0.0080(9) 0.0022(8)
C21_1 0.0211(10) 0.0243(11) 0.0295(11) 0.0061(9) 0.0080(9) 0.0011(8)
C22_1 0.0243(11) 0.0237(11) 0.0309(11) 0.0057(9) 0.0096(9) 0.0003(9)
C23_1 0.0290(12) 0.0251(11) 0.0311(12) 0.0024(9) 0.0121(9) -0.0007(9)
C24_1 0.0293(12) 0.0236(11) 0.0331(12) 0.0035(9) 0.0116(10) -0.0018(9)
C25_1 0.0241(11) 0.0253(11) 0.0287(11) 0.0070(9) 0.0083(9) -0.0003(9)
C26_1 0.0234(10) 0.0228(11) 0.0295(11) 0.0046(9) 0.0103(9) 0.0009(8)
C27_1 0.0270(11) 0.0303(12) 0.0281(11) 0.0079(9) 0.0096(9) -0.0019(9)
C28_1 0.0276(11) 0.0279(12) 0.0328(12) 0.0100(10) 0.0101(10) 0.0004(9)
C29_1 0.0256(11) 0.0255(11) 0.0311(12) 0.0055(9) 0.0084(9) -0.0016(9)
C30_1 0.0239(11) 0.0241(11) 0.0310(12) 0.0038(9) 0.0090(9) -0.0013(9)
C31_1 0.0274(11) 0.0275(12) 0.0288(11) 0.0096(9) 0.0059(9) -0.0056(9)
C32_1 0.0335(12) 0.0275(12) 0.0305(12) 0.0114(9) 0.0083(10) -0.0007(10)
C33_1 0.0381(13) 0.0274(12) 0.0325(12) 0.0101(10) 0.0088(10) -0.0031(10)
C34_1 0.0332(13) 0.0333(13) 0.0334(13) 0.0109(10) 0.0033(10) -0.0088(10)
C35_1 0.0264(12) 0.0380(14) 0.0390(13) 0.0141(11) 0.0069(10) -0.0048(10)
C36_1 0.0300(12) 0.0301(12) 0.0331(12) 0.0109(10) 0.0094(10) -0.0031(10)
C37_1 0.0329(13) 0.0313(13) 0.0384(13) 0.0056(10) 0.0109(11) -0.0008(10)
C38_1 0.046(2) 0.206(7) 0.048(2) -0.022(3) 0.0134(18) 0.022(3)
C39_1 0.041(2) 0.140(5) 0.186(6) 0.128(5) 0.041(3) 0.033(3)
C40_1 0.0307(13) 0.0368(14) 0.0420(14) 0.0085(11) 0.0144(11) -0.0016(10)
C41_1 0.114(4) 0.061(2) 0.063(2) 0.0177(19) 0.027(2) 0.049(3)
C42_1 0.090(3) 0.060(2) 0.072(2) -0.0105(19) 0.056(2) -0.029(2)
C43_1 0.0316(12) 0.0257(11) 0.0274(11) 0.0027(9) 0.0106(9) -0.0057(9)
C44_1 0.0321(12) 0.0283(12) 0.0331(12) 0.0023(10) 0.0125(10) -0.0056(10)
C45_1 0.0361(14) 0.0357(14) 0.0417(14) 0.0045(11) 0.0188(11) -0.0052(11)
C46_1 0.0489(16) 0.0374(14) 0.0345(13) 0.0055(11) 0.0203(12) -0.0091(12)
C47_1 0.0472(15) 0.0288(13) 0.0312(12) 0.0062(10) 0.0108(11) -0.0057(11)
C48_1 0.0364(13) 0.0280(12) 0.0283(12) 0.0026(9) 0.0085(10) -0.0047(10)
C49_1 0.0280(12) 0.0357(14) 0.0440(14) 0.0103(11) 0.0133(11) 0.0005(10)
C50_1 0.0441(17) 0.0548(19) 0.0577(19) 0.0113(15) 0.0211(15) 0.0165(14)
C51_1 0.0367(14) 0.0444(16) 0.0441(15) 0.0118(13) 0.0099(12) -0.0012(12)
C52_1 0.0379(14) 0.0320(13) 0.0367(13) 0.0082(11) 0.0119(11) 0.0013(11)
C53_1 0.049(2) 0.0364(19) 0.185(6) 0.023(3) 0.046(3) 0.0097(16)
C54_1 0.0377(16) 0.077(2) 0.0401(16) -0.0005(15) 0.0141(13) -0.0117(15)
O1_2 0.0374(9) 0.0376(10) 0.0304(9) 0.0135(7) 0.0146(7) 0.0102(8)
O2_2 0.0423(10) 0.0323(9) 0.0354(9) 0.0148(7) 0.0140(8) 0.0153(8)
O3_2 0.0463(11) 0.0338(10) 0.0379(10) 0.0014(8) 0.0083(8) 0.0166(9)
O4_2 0.0432(11) 0.0386(10) 0.0294(9) 0.0038(8) 0.0058(8) 0.0178(8)
N1_2 0.0237(9) 0.0247(9) 0.0291(10) 0.0073(8) 0.0097(8) 0.0036(7)
N2_2 0.0263(9) 0.0247(9) 0.0287(10) 0.0090(8) 0.0105(8) 0.0063(8)
N3_2 0.0260(9) 0.0226(9) 0.0322(10) 0.0070(8) 0.0101(8) 0.0059(7)
C1_2 0.0297(12) 0.0265(11) 0.0326(12) 0.0120(9) 0.0122(10) 0.0067(9)
C2_2 0.0287(11) 0.0303(12) 0.0288(11) 0.0114(9) 0.0121(9) 0.0047(9)
C3_2 0.0240(11) 0.0258(11) 0.0295(11) 0.0088(9) 0.0097(9) 0.0026(9)
C4_2 0.0222(10) 0.0239(11) 0.0279(11) 0.0077(9) 0.0083(8) 0.0014(8)
C5_2 0.0205(10) 0.0247(11) 0.0282(11) 0.0075(9) 0.0079(8) 0.0003(8)
C6_2 0.0225(10) 0.0245(11) 0.0283(11) 0.0074(9) 0.0071(9) 0.0013(8)
C7_2 0.0249(11) 0.0267(11) 0.0304(11) 0.0095(9) 0.0079(9) 0.0020(9)
C8_2 0.0258(11) 0.0316(12) 0.0274(11) 0.0106(9) 0.0095(9) 0.0013(9)
C9_2 0.0201(10) 0.0279(11) 0.0291(11) 0.0079(9) 0.0079(9) -0.0009(8)
C10_2 0.0208(10) 0.0270(11) 0.0301(11) 0.0079(9) 0.0100(9) -0.0003(8)
C11_2 0.0218(10) 0.0258(11) 0.0282(11) 0.0062(9) 0.0097(9) -0.0010(8)
C12_2 0.0235(11) 0.0293(12) 0.0307(12) 0.0099(9) 0.0080(9) -0.0003(9)
C13_2 0.0280(11) 0.0297(12) 0.0266(11) 0.0059(9) 0.0094(9) -0.0009(9)
C14_2 0.0255(11) 0.0256(11) 0.0296(11) 0.0038(9) 0.0094(9) -0.0021(9)
C15_2 0.0208(10) 0.0251(11) 0.0304(11) 0.0059(9) 0.0094(9) -0.0013(8)
C16_2 0.0224(10) 0.0247(11) 0.0302(11) 0.0059(9) 0.0104(9) -0.0003(8)
C17_2 0.0206(10) 0.0233(11) 0.0302(11) 0.0066(9) 0.0094(9) -0.0005(8)
C18_2 0.0250(11) 0.0292(12) 0.0283(11) 0.0037(9) 0.0081(9) -0.0003(9)
C19_2 0.0273(11) 0.0236(11) 0.0340(12) 0.0030(9) 0.0116(9) 0.0013(9)
C20_2 0.0228(10) 0.0248(11) 0.0321(12) 0.0067(9) 0.0107(9) 0.0021(9)
C21_2 0.0214(10) 0.0235(11) 0.0301(11) 0.0076(9) 0.0107(9) 0.0005(8)
C22_2 0.0237(11) 0.0245(11) 0.0298(11) 0.0079(9) 0.0101(9) 0.0025(9)
C23_2 0.0255(11) 0.0278(11) 0.0272(11) 0.0054(9) 0.0074(9) 0.0021(9)
C24_2 0.0287(11) 0.0252(11) 0.0311(12) 0.0055(9) 0.0113(9) 0.0055(9)
C25_2 0.0240(11) 0.0242(11) 0.0306(11) 0.0094(9) 0.0115(9) 0.0028(8)
C26_2 0.0232(10) 0.0251(11) 0.0281(11) 0.0061(9) 0.0089(9) 0.0023(9)
C27_2 0.0246(11) 0.0286(12) 0.0285(11) 0.0092(9) 0.0083(9) 0.0050(9)
C28_2 0.0258(11) 0.0284(12) 0.0294(11) 0.0095(9) 0.0087(9) 0.0042(9)
C29_2 0.0299(12) 0.0259(12) 0.0340(12) 0.0059(9) 0.0115(10) 0.0046(9)
C30_2 0.0279(11) 0.0263(11) 0.0289(11) 0.0053(9) 0.0103(9) 0.0050(9)
C31_2 0.0305(12) 0.0281(12) 0.0283(11) 0.0101(9) 0.0110(9) 0.0100(9)
C32_2 0.0368(13) 0.0289(12) 0.0299(12) 0.0111(10) 0.0086(10) 0.0062(10)
C33_2 0.0541(17) 0.0324(13) 0.0315(13) 0.0090(10) 0.0157(12) 0.0133(12)
C34_2 0.0589(18) 0.0405(15) 0.0415(15) 0.0152(12) 0.0301(14) 0.0214(13)
C35_2 0.0362(14) 0.0450(16) 0.0461(15) 0.0189(12) 0.0218(12) 0.0134(12)
C36_2 0.0305(12) 0.0348(13) 0.0350(13) 0.0145(10) 0.0127(10) 0.0083(10)
C37_2 0.0363(13) 0.0318(13) 0.0394(14) 0.0104(11) 0.0116(11) 0.0038(10)
C38_2 0.033(2) 0.045(3) 0.035(2) 0.013(2) 0.0111(16) 0.008(2)
C39_2 0.046(2) 0.033(2) 0.074(4) 0.017(3) 0.017(3) 0.0009(17)
C40_2 0.0278(12) 0.0374(14) 0.0435(14) 0.0128(11) 0.0128(11) 0.0043(10)
C41_2 0.070(2) 0.064(2) 0.058(2) 0.0125(17) 0.0275(18) -0.0207(19)
C42_2 0.0431(16) 0.0447(16) 0.0445(16) 0.0099(13) 0.0073(13) 0.0047(13)
C43_2 0.0288(12) 0.0244(11) 0.0318(12) 0.0059(9) 0.0083(9) 0.0069(9)
C44_2 0.0297(12) 0.0286(12) 0.0389(13) 0.0067(10) 0.0127(10) 0.0082(10)
C45_2 0.0282(12) 0.0337(13) 0.0440(14) 0.0060(11) 0.0090(11) 0.0071(10)
C46_2 0.0357(13) 0.0308(13) 0.0357(13) 0.0053(10) 0.0034(11) 0.0113(10)
C47_2 0.0392(14) 0.0272(12) 0.0347(13) 0.0071(10) 0.0081(11) 0.0062(10)
C48_2 0.0325(12) 0.0255(11) 0.0316(12) 0.0049(9) 0.0072(10) 0.0044(9)
C49_2 0.0315(13) 0.0423(15) 0.0512(16) 0.0169(13) 0.0200(12) 0.0105(11)
C50_2 0.075(2) 0.078(3) 0.061(2) 0.0315(19) 0.041(2) 0.038(2)
C51_2 0.072(3) 0.061(2) 0.073(2) 0.0223(19) 0.029(2) -0.0148(19)
C52_2 0.0323(13) 0.0371(14) 0.0373(13) 0.0140(11) 0.0084(11) 0.0012(11)
C53_2 0.0423(16) 0.0429(17) 0.062(2) 0.0160(15) 0.0117(14) -0.0041(13)
C54_2 0.0400(16) 0.066(2) 0.0462(17) 0.0174(15) 0.0152(13) 0.0046(14)
C38A_2 0.060(11) 0.059(15) 0.071(12) 0.017(12) 0.023(9) 0.000(12)
C39A_2 0.057(10) 0.041(9) 0.074(13) 0.019(10) 0.029(10) 0.005(7)
C1_3 0.0389(15) 0.0454(17) 0.064(2) 0.0233(15) 0.0156(14) 0.0128(13)
C2_3 0.0279(12) 0.0303(13) 0.0542(16) 0.0112(12) 0.0110(11) 0.0094(10)
C3_3 0.0353(14) 0.0335(14) 0.0590(18) 0.0055(13) 0.0138(13) 0.0029(11)
C4_3 0.0413(16) 0.0428(16) 0.0538(18) 0.0048(13) 0.0153(14) 0.0080(13)
C5_3 0.0386(15) 0.0452(16) 0.0615(19) 0.0205(14) 0.0211(14) 0.0126(13)
C6_3 0.0310(13) 0.0326(14) 0.0625(19) 0.0108(13) 0.0121(13) 0.0050(11)
C7_3 0.0307(13) 0.0338(14) 0.0498(16) 0.0079(12) 0.0056(12) 0.0072(11)
C1_4 0.0333(14) 0.0388(15) 0.065(2) 0.0080(14) 0.0149(13) -0.0038(12)
C2_4 0.0259(12) 0.0320(13) 0.0540(16) 0.0141(12) 0.0105(11) -0.0043(10)
C3_4 0.0333(14) 0.0415(15) 0.0570(18) 0.0240(13) 0.0113(13) 0.0036(12)
C4_4 0.0404(16) 0.0521(18) 0.0534(18) 0.0231(15) 0.0146(13) -0.0004(13)
C5_4 0.0339(14) 0.0411(15) 0.0567(18) 0.0114(13) 0.0189(13) -0.0015(12)
C6_4 0.0316(13) 0.0353(14) 0.0590(18) 0.0185(13) 0.0131(12) 0.0004(11)
C7_4 0.0308(13) 0.0383(14) 0.0472(15) 0.0171(12) 0.0091(11) -0.0035(11)

loop_
_atom_type_symbol
_atom_type_description
_atom_type_scat_dispersion_real
_atom_type_scat_dispersion_imag
_atom_type_scat_source
C C 0.0181 0.0091 'International Tables Vol C Tables 4.2.6.8 and 6.1.1.4'
H H 0.0000 0.0000 'International Tables Vol C Tables 4.2.6.8 and 6.1.1.4'
N N 0.0311 0.0180 'International Tables Vol C Tables 4.2.6.8 and 6.1.1.4'
O O 0.0492 0.0322 'International Tables Vol C Tables 4.2.6.8 and 6.1.1.4'

loop_
_geom_angle_atom_site_label_1
_geom_angle_atom_site_label_2
_geom_angle_atom_site_label_3
_geom_angle
_geom_angle_site_symmetry_1
_geom_angle_site_symmetry_3
_geom_angle_publ_flag
C11_1 N1_1 C26_1 119.42(19) . . ?
C11_1 N1_1 C25_1 119.73(19) . . ?
C26_1 N1_1 C25_1 120.85(19) . . ?
C27_1 N2_1 C28_1 125.18(19) . . ?
C27_1 N2_1 C31_1 114.90(19) . . ?
C28_1 N2_1 C31_1 119.52(19) . . ?
C29_1 N3_1 C30_1 124.9(2) . . ?
C29_1 N3_1 C43_1 119.06(19) . . ?
C30_1 N3_1 C43_1 116.05(19) . . ?
C26_1 C1_1 C2_1 120.2(2) . . ?
C26_1 C1_1 H1_1 119.9 . . ?
C2_1 C1_1 H1_1 119.9 . . ?
C3_1 C2_1 C1_1 120.8(2) . . ?
C3_1 C2_1 H2_1 119.6 . . ?
C1_1 C2_1 H2_1 119.6 . . ?
C2_1 C3_1 C4_1 120.0(2) . . ?
C2_1 C3_1 C27_1 119.5(2) . . ?
C4_1 C3_1 C27_1 120.3(2) . . ?
C3_1 C4_1 C6_1 121.1(2) . . ?
C3_1 C4_1 C5_1 119.5(2) . . ?
C6_1 C4_1 C5_1 119.3(2) . . ?
C4_1 C5_1 C9_1 120.2(2) . . ?
C4_1 C5_1 C26_1 118.6(2) . . ?
C9_1 C5_1 C26_1 121.1(2) . . ?
C7_1 C6_1 C4_1 119.7(2) . . ?
C7_1 C6_1 C28_1 120.2(2) . . ?
C4_1 C6_1 C28_1 120.0(2) . . ?
C6_1 C7_1 C8_1 121.1(2) . . ?
C6_1 C7_1 H7_1 119.5 . . ?
C8_1 C7_1 H7_1 119.5 . . ?
C7_1 C8_1 C9_1 120.9(2) . . ?
C7_1 C8_1 H8_1 119.6 . . ?
C9_1 C8_1 H8_1 119.6 . . ?
C8_1 C9_1 C5_1 118.6(2) . . ?
C8_1 C9_1 C10_1 124.1(2) . . ?
C5_1 C9_1 C10_1 117.2(2) . . ?
C12_1 C10_1 C11_1 118.2(2) . . ?
C12_1 C10_1 C9_1 122.2(2) . . ?
C11_1 C10_1 C9_1 119.6(2) . . ?
N1_1 C11_1 C15_1 119.6(2) . . ?
N1_1 C11_1 C10_1 119.5(2) . . ?
C15_1 C11_1 C10_1 120.9(2) . . ?
C13_1 C12_1 C10_1 121.2(2) . . ?
C13_1 C12_1 H12_1 119.4 . . ?
C10_1 C12_1 H12_1 119.4 . . ?
C12_1 C13_1 C14_1 120.1(2) . . ?
C12_1 C13_1 H13_1 120.0 . . ?
C14_1 C13_1 H13_1 120.0 . . ?
C13_1 C14_1 C15_1 121.2(2) . . ?
C13_1 C14_1 H14_1 119.4 . . ?
C15_1 C14_1 H14_1 119.4 . . ?
C14_1 C15_1 C11_1 118.4(2) . . ?
C14_1 C15_1 C16_1 122.2(2) . . ?
C11_1 C15_1 C16_1 119.3(2) . . ?
C18_1 C16_1 C17_1 118.7(2) . . ?
C18_1 C16_1 C15_1 124.0(2) . . ?
C17_1 C16_1 C15_1 117.2(2) . . ?
C16_1 C17_1 C25_1 121.4(2) . . ?
C16_1 C17_1 C21_1 120.4(2) . . ?
C25_1 C17_1 C21_1 118.2(2) . . ?
C16_1 C18_1 C19_1 120.7(2) . . ?
C16_1 C18_1 H18_1 119.7 . . ?
C19_1 C18_1 H18_1 119.7 . . ?
C20_1 C19_1 C18_1 121.1(2) . . ?
C20_1 C19_1 H19_1 119.5 . . ?
C18_1 C19_1 H19_1 119.5 . . ?
C19_1 C20_1 C21_1 119.8(2) . . ?
C19_1 C20_1 C29_1 120.7(2) . . ?
C21_1 C20_1 C29_1 119.5(2) . . ?
C22_1 C21_1 C20_1 120.8(2) . . ?
C22_1 C21_1 C17_1 120.3(2) . . ?
C20_1 C21_1 C17_1 118.9(2) . . ?
C23_1 C22_1 C21_1 119.4(2) . . ?
C23_1 C22_1 C30_1 119.5(2) . . ?
C21_1 C22_1 C30_1 121.1(2) . . ?
C22_1 C23_1 C24_1 121.1(2) . . ?
C22_1 C23_1 H23_1 119.4 . . ?
C24_1 C23_1 H23_1 119.4 . . ?
C25_1 C24_1 C23_1 120.2(2) . . ?
C25_1 C24_1 H24_1 119.9 . . ?
C23_1 C24_1 H24_1 119.9 . . ?
C24_1 C25_1 N1_1 122.4(2) . . ?
C24_1 C25_1 C17_1 120.0(2) . . ?
N1_1 C25_1 C17_1 117.6(2) . . ?
C1_1 C26_1 N1_1 121.8(2) . . ?
C1_1 C26_1 C5_1 120.0(2) . . ?
N1_1 C26_1 C5_1 118.1(2) . . ?
O1_1 C27_1 N2_1 120.0(2) . . ?
O1_1 C27_1 C3_1 123.2(2) . . ?
N2_1 C27_1 C3_1 116.8(2) . . ?
O2_1 C28_1 N2_1 120.2(2) . . ?
O2_1 C28_1 C6_1 123.2(2) . . ?
N2_1 C28_1 C6_1 116.5(2) . . ?
O3_1 C29_1 N3_1 119.4(2) . . ?
O3_1 C29_1 C20_1 122.9(2) . . ?
N3_1 C29_1 C20_1 117.7(2) . . ?
O4_1 C30_1 N3_1 120.1(2) . . ?
O4_1 C30_1 C22_1 123.9(2) . . ?
N3_1 C30_1 C22_1 116.0(2) . . ?
C32_1 C31_1 C36_1 123.9(2) . . ?
C32_1 C31_1 N2_1 118.2(2) . . ?
C36_1 C31_1 N2_1 117.5(2) . . ?
C33_1 C32_1 C31_1 116.9(2) . . ?
C33_1 C32_1 C37_1 120.3(2) . . ?
C31_1 C32_1 C37_1 122.8(2) . . ?
C34_1 C33_1 C32_1 120.8(2) . . ?
C34_1 C33_1 H33_1 119.6 . . ?
C32_1 C33_1 H33_1 119.6 . . ?
C35_1 C34_1 C33_1 120.7(2) . . ?
C35_1 C34_1 H34_1 119.6 . . ?
C33_1 C34_1 H34_1 119.6 . . ?
C34_1 C35_1 C36_1 120.7(2) . . ?
C34_1 C35_1 H35_1 119.7 . . ?
C36_1 C35_1 H35_1 119.7 . . ?
C31_1 C36_1 C35_1 117.0(2) . . ?
C31_1 C36_1 C40_1 122.3(2) . . ?
C35_1 C36_1 C40_1 120.6(2) . . ?
C38_1 C37_1 C39_1 110.9(4) . . ?
C38_1 C37_1 C32_1 113.3(3) . . ?
C39_1 C37_1 C32_1 110.0(3) . . ?
C38_1 C37_1 H37_1 107.4 . . ?
C39_1 C37_1 H37_1 107.4 . . ?
C32_1 C37_1 H37_1 107.4 . . ?
C37_1 C38_1 H38A_1 109.5 . . ?
C37_1 C38_1 H38B_1 109.5 . . ?
H38A_1 C38_1 H38B_1 109.5 . . ?
C37_1 C38_1 H38C_1 109.5 . . ?
H38A_1 C38_1 H38C_1 109.5 . . ?
H38B_1 C38_1 H38C_1 109.5 . . ?
C37_1 C39_1 H39A_1 109.5 . . ?
C37_1 C39_1 H39B_1 109.5 . . ?
H39A_1 C39_1 H39B_1 109.5 . . ?
C37_1 C39_1 H39C_1 109.5 . . ?
H39A_1 C39_1 H39C_1 109.5 . . ?
H39B_1 C39_1 H39C_1 109.5 . . ?
C42_1 C40_1 C36_1 111.9(3) . . ?
C42_1 C40_1 C41_1 112.2(3) . . ?
C36_1 C40_1 C41_1 110.6(3) . . ?
C42_1 C40_1 H40_1 107.3 . . ?
C36_1 C40_1 H40_1 107.3 . . ?
C41_1 C40_1 H40_1 107.3 . . ?
C40_1 C41_1 H41A_1 109.5 . . ?
C40_1 C41_1 H41B_1 109.5 . . ?
H41A_1 C41_1 H41B_1 109.5 . . ?
C40_1 C41_1 H41C_1 109.5 . . ?
H41A_1 C41_1 H41C_1 109.5 . . ?
H41B_1 C41_1 H41C_1 109.5 . . ?
C40_1 C42_1 H42A_1 109.5 . . ?
C40_1 C42_1 H42B_1 109.5 . . ?
H42A_1 C42_1 H42B_1 109.5 . . ?
C40_1 C42_1 H42C_1 109.5 . . ?
H42A_1 C42_1 H42C_1 109.5 . . ?
H42B_1 C42_1 H42C_1 109.5 . . ?
C48_1 C43_1 C44_1 123.5(2) . . ?
C48_1 C43_1 N3_1 118.5(2) . . ?
C44_1 C43_1 N3_1 117.9(2) . . ?
C45_1 C44_1 C43_1 117.0(2) . . ?
C45_1 C44_1 C49_1 122.0(2) . . ?
C43_1 C44_1 C49_1 121.0(2) . . ?
C46_1 C45_1 C44_1 120.8(3) . . ?
C46_1 C45_1 H45_1 119.6 . . ?
C44_1 C45_1 H45_1 119.6 . . ?
C47_1 C46_1 C45_1 120.9(3) . . ?
C47_1 C46_1 H46_1 119.6 . . ?
C45_1 C46_1 H46_1 119.6 . . ?
C46_1 C47_1 C48_1 120.6(3) . . ?
C46_1 C47_1 H47_1 119.7 . . ?
C48_1 C47_1 H47_1 119.7 . . ?
C43_1 C48_1 C47_1 117.2(3) . . ?
C43_1 C48_1 C52_1 122.1(2) . . ?
C47_1 C48_1 C52_1 120.7(2) . . ?
C44_1 C49_1 C51_1 110.6(2) . . ?
C44_1 C49_1 C50_1 113.6(2) . . ?
C51_1 C49_1 C50_1 110.0(2) . . ?
C44_1 C49_1 H49_1 107.4 . . ?
C51_1 C49_1 H49_1 107.4 . . ?
C50_1 C49_1 H49_1 107.4 . . ?
C49_1 C50_1 H50A_1 109.5 . . ?
C49_1 C50_1 H50B_1 109.5 . . ?
H50A_1 C50_1 H50B_1 109.5 . . ?
C49_1 C50_1 H50C_1 109.5 . . ?
H50A_1 C50_1 H50C_1 109.5 . . ?
H50B_1 C50_1 H50C_1 109.5 . . ?
C49_1 C51_1 H51A_1 109.5 . . ?
C49_1 C51_1 H51B_1 109.5 . . ?
H51A_1 C51_1 H51B_1 109.5 . . ?
C49_1 C51_1 H51C_1 109.5 . . ?
H51A_1 C51_1 H51C_1 109.5 . . ?
H51B_1 C51_1 H51C_1 109.5 . . ?
C53_1 C52_1 C54_1 110.8(3) . . ?
C53_1 C52_1 C48_1 112.2(3) . . ?
C54_1 C52_1 C48_1 111.7(2) . . ?
C53_1 C52_1 H52_1 107.3 . . ?
C54_1 C52_1 H52_1 107.3 . . ?
C48_1 C52_1 H52_1 107.3 . . ?
C52_1 C53_1 H53A_1 109.5 . . ?
C52_1 C53_1 H53B_1 109.5 . . ?
H53A_1 C53_1 H53B_1 109.5 . . ?
C52_1 C53_1 H53C_1 109.5 . . ?
H53A_1 C53_1 H53C_1 109.5 . . ?
H53B_1 C53_1 H53C_1 109.5 . . ?
C52_1 C54_1 H54A_1 109.5 . . ?
C52_1 C54_1 H54B_1 109.5 . . ?
H54A_1 C54_1 H54B_1 109.5 . . ?
C52_1 C54_1 H54C_1 109.5 . . ?
H54A_1 C54_1 H54C_1 109.5 . . ?
H54B_1 C54_1 H54C_1 109.5 . . ?
C11_2 N1_2 C26_2 119.67(19) . . ?
C11_2 N1_2 C25_2 119.52(19) . . ?
C26_2 N1_2 C25_2 120.81(19) . . ?
C28_2 N2_2 C27_2 125.4(2) . . ?
C28_2 N2_2 C31_2 117.90(19) . . ?
C27_2 N2_2 C31_2 116.63(19) . . ?
C29_2 N3_2 C30_2 124.9(2) . . ?
C29_2 N3_2 C43_2 119.83(19) . . ?
C30_2 N3_2 C43_2 115.16(19) . . ?
C2_2 C1_2 C26_2 120.0(2) . . ?
C2_2 C1_2 H1_2 120.0 . . ?
C26_2 C1_2 H1_2 120.0 . . ?
C3_2 C2_2 C1_2 121.3(2) . . ?
C3_2 C2_2 H2_2 119.4 . . ?
C1_2 C2_2 H2_2 119.4 . . ?
C2_2 C3_2 C4_2 119.6(2) . . ?
C2_2 C3_2 C27_2 119.5(2) . . ?
C4_2 C3_2 C27_2 120.8(2) . . ?
C3_2 C4_2 C6_2 121.2(2) . . ?
C3_2 C4_2 C5_2 120.2(2) . . ?
C6_2 C4_2 C5_2 118.6(2) . . ?
C9_2 C5_2 C4_2 120.3(2) . . ?
C9_2 C5_2 C26_2 121.5(2) . . ?
C4_2 C5_2 C26_2 118.2(2) . . ?
C7_2 C6_2 C4_2 120.0(2) . . ?
C7_2 C6_2 C28_2 120.8(2) . . ?
C4_2 C6_2 C28_2 119.1(2) . . ?
C6_2 C7_2 C8_2 121.1(2) . . ?
C6_2 C7_2 H7_2 119.4 . . ?
C8_2 C7_2 H7_2 119.4 . . ?
C9_2 C8_2 C7_2 120.5(2) . . ?
C9_2 C8_2 H8_2 119.7 . . ?
C7_2 C8_2 H8_2 119.7 . . ?
C8_2 C9_2 C5_2 119.0(2) . . ?
C8_2 C9_2 C10_2 124.1(2) . . ?
C5_2 C9_2 C10_2 116.9(2) . . ?
C12_2 C10_2 C11_2 118.5(2) . . ?
C12_2 C10_2 C9_2 121.9(2) . . ?
C11_2 C10_2 C9_2 119.5(2) . . ?
N1_2 C11_2 C15_2 119.5(2) . . ?
N1_2 C11_2 C10_2 119.5(2) . . ?
C15_2 C11_2 C10_2 121.0(2) . . ?
C13_2 C12_2 C10_2 121.1(2) . . ?
C13_2 C12_2 H12_2 119.4 . . ?
C10_2 C12_2 H12_2 119.4 . . ?
C12_2 C13_2 C14_2 119.9(2) . . ?
C12_2 C13_2 H13_2 120.1 . . ?
C14_2 C13_2 H13_2 120.1 . . ?
C13_2 C14_2 C15_2 121.3(2) . . ?
C13_2 C14_2 H14_2 119.4 . . ?
C15_2 C14_2 H14_2 119.4 . . ?
C14_2 C15_2 C11_2 118.2(2) . . ?
C14_2 C15_2 C16_2 122.2(2) . . ?
C11_2 C15_2 C16_2 119.6(2) . . ?
C18_2 C16_2 C17_2 118.5(2) . . ?
C18_2 C16_2 C15_2 124.1(2) . . ?
C17_2 C16_2 C15_2 117.3(2) . . ?
C16_2 C17_2 C21_2 120.4(2) . . ?
C16_2 C17_2 C25_2 120.9(2) . . ?
C21_2 C17_2 C25_2 118.6(2) . . ?
C16_2 C18_2 C19_2 120.8(2) . . ?
C16_2 C18_2 H18_2 119.6 . . ?
C19_2 C18_2 H18_2 119.6 . . ?
C20_2 C19_2 C18_2 121.2(2) . . ?
C20_2 C19_2 H19_2 119.4 . . ?
C18_2 C19_2 H19_2 119.4 . . ?
C19_2 C20_2 C21_2 119.6(2) . . ?
C19_2 C20_2 C29_2 120.2(2) . . ?
C21_2 C20_2 C29_2 120.0(2) . . ?
C22_2 C21_2 C20_2 121.2(2) . . ?
C22_2 C21_2 C17_2 119.6(2) . . ?
C20_2 C21_2 C17_2 119.2(2) . . ?
C23_2 C22_2 C21_2 120.1(2) . . ?
C23_2 C22_2 C30_2 119.5(2) . . ?
C21_2 C22_2 C30_2 120.3(2) . . ?
C22_2 C23_2 C24_2 120.8(2) . . ?
C22_2 C23_2 H23_2 119.6 . . ?
C24_2 C23_2 H23_2 119.6 . . ?
C25_2 C24_2 C23_2 120.3(2) . . ?
C25_2 C24_2 H24_2 119.8 . . ?
C23_2 C24_2 H24_2 119.8 . . ?
C24_2 C25_2 N1_2 122.0(2) . . ?
C24_2 C25_2 C17_2 119.9(2) . . ?
N1_2 C25_2 C17_2 118.1(2) . . ?
C1_2 C26_2 N1_2 122.3(2) . . ?
C1_2 C26_2 C5_2 120.2(2) . . ?
N1_2 C26_2 C5_2 117.5(2) . . ?
O1_2 C27_2 N2_2 120.0(2) . . ?
O1_2 C27_2 C3_2 124.1(2) . . ?
N2_2 C27_2 C3_2 115.9(2) . . ?
O2_2 C28_2 N2_2 119.8(2) . . ?
O2_2 C28_2 C6_2 122.7(2) . . ?
N2_2 C28_2 C6_2 117.5(2) . . ?
O3_2 C29_2 N3_2 120.0(2) . . ?
O3_2 C29_2 C20_2 123.3(2) . . ?
N3_2 C29_2 C20_2 116.7(2) . . ?
O4_2 C30_2 N3_2 119.7(2) . . ?
O4_2 C30_2 C22_2 123.5(2) . . ?
N3_2 C30_2 C22_2 116.8(2) . . ?
C32_2 C31_2 C36_2 123.5(2) . . ?
C32_2 C31_2 N2_2 118.5(2) . . ?
C36_2 C31_2 N2_2 117.9(2) . . ?
C31_2 C32_2 C33_2 116.9(3) . . ?
C31_2 C32_2 C37_2 122.0(2) . . ?
C33_2 C32_2 C37_2 121.2(2) . . ?
C34_2 C33_2 C32_2 121.2(3) . . ?
C34_2 C33_2 H33_2 119.4 . . ?
C32_2 C33_2 H33_2 119.4 . . ?
C35_2 C34_2 C33_2 120.5(3) . . ?
C35_2 C34_2 H34_2 119.8 . . ?
C33_2 C34_2 H34_2 119.8 . . ?
C34_2 C35_2 C36_2 120.9(3) . . ?
C34_2 C35_2 H35_2 119.5 . . ?
C36_2 C35_2 H35_2 119.5 . . ?
C35_2 C36_2 C31_2 117.0(3) . . ?
C35_2 C36_2 C40_2 121.8(2) . . ?
C31_2 C36_2 C40_2 121.1(2) . . ?
C38A_2 C37_2 C32_2 122.6(15) . . ?
C39_2 C37_2 C32_2 111.8(3) . . ?
C39_2 C37_2 C38_2 109.8(3) . . ?
C32_2 C37_2 C38_2 108.9(3) . . ?
C38A_2 C37_2 C39A_2 108.8(14) . . ?
C32_2 C37_2 C39A_2 113.1(9) . . ?
C39_2 C37_2 H37_2 108.8 . . ?
C32_2 C37_2 H37_2 108.8 . . ?
C38_2 C37_2 H37_2 108.8 . . ?
C37_2 C38_2 H38A_2 109.5 . . ?
C37_2 C38_2 H38B_2 109.5 . . ?
H38A_2 C38_2 H38B_2 109.5 . . ?
C37_2 C38_2 H38C_2 109.5 . . ?
H38A_2 C38_2 H38C_2 109.5 . . ?
H38B_2 C38_2 H38C_2 109.5 . . ?
C37_2 C39_2 H39A_2 109.5 . . ?
C37_2 C39_2 H39B_2 109.5 . . ?
H39A_2 C39_2 H39B_2 109.5 . . ?
C37_2 C39_2 H39C_2 109.5 . . ?
H39A_2 C39_2 H39C_2 109.5 . . ?
H39B_2 C39_2 H39C_2 109.5 . . ?
C36_2 C40_2 C41_2 113.3(2) . . ?
C36_2 C40_2 C42_2 110.6(2) . . ?
C41_2 C40_2 C42_2 110.5(3) . . ?
C36_2 C40_2 H40_2 107.4 . . ?
C41_2 C40_2 H40_2 107.4 . . ?
C42_2 C40_2 H40_2 107.4 . . ?
C40_2 C41_2 H41A_2 109.5 . . ?
C40_2 C41_2 H41B_2 109.5 . . ?
H41A_2 C41_2 H41B_2 109.5 . . ?
C40_2 C41_2 H41C_2 109.5 . . ?
H41A_2 C41_2 H41C_2 109.5 . . ?
H41B_2 C41_2 H41C_2 109.5 . . ?
C40_2 C42_2 H42A_2 109.5 . . ?
C40_2 C42_2 H42B_2 109.5 . . ?
H42A_2 C42_2 H42B_2 109.5 . . ?
C40_2 C42_2 H42C_2 109.5 . . ?
H42A_2 C42_2 H42C_2 109.5 . . ?
H42B_2 C42_2 H42C_2 109.5 . . ?
C48_2 C43_2 C44_2 123.0(2) . . ?
C48_2 C43_2 N3_2 118.7(2) . . ?
C44_2 C43_2 N3_2 118.0(2) . . ?
C43_2 C44_2 C45_2 117.2(2) . . ?
C43_2 C44_2 C49_2 122.4(2) . . ?
C45_2 C44_2 C49_2 120.4(2) . . ?
C46_2 C45_2 C44_2 121.0(3) . . ?
C46_2 C45_2 H45_2 119.5 . . ?
C44_2 C45_2 H45_2 119.5 . . ?
C45_2 C46_2 C47_2 120.4(2) . . ?
C45_2 C46_2 H46_2 119.8 . . ?
C47_2 C46_2 H46_2 119.8 . . ?
C46_2 C47_2 C48_2 120.5(3) . . ?
C46_2 C47_2 H47_2 119.7 . . ?
C48_2 C47_2 H47_2 119.7 . . ?
C43_2 C48_2 C47_2 117.8(2) . . ?
C43_2 C48_2 C52_2 122.6(2) . . ?
C47_2 C48_2 C52_2 119.6(2) . . ?
C50_2 C49_2 C44_2 111.0(3) . . ?
C50_2 C49_2 C51_2 111.3(3) . . ?
C44_2 C49_2 C51_2 111.0(3) . . ?
C50_2 C49_2 H49_2 107.8 . . ?
C44_2 C49_2 H49_2 107.8 . . ?
C51_2 C49_2 H49_2 107.8 . . ?
C49_2 C50_2 H50A_2 109.5 . . ?
C49_2 C50_2 H50B_2 109.5 . . ?
H50A_2 C50_2 H50B_2 109.5 . . ?
C49_2 C50_2 H50C_2 109.5 . . ?
H50A_2 C50_2 H50C_2 109.5 . . ?
H50B_2 C50_2 H50C_2 109.5 . . ?
C49_2 C51_2 H51A_2 109.5 . . ?
C49_2 C51_2 H51B_2 109.5 . . ?
H51A_2 C51_2 H51B_2 109.5 . . ?
C49_2 C51_2 H51C_2 109.5 . . ?
H51A_2 C51_2 H51C_2 109.5 . . ?
H51B_2 C51_2 H51C_2 109.5 . . ?
C48_2 C52_2 C54_2 111.9(2) . . ?
C48_2 C52_2 C53_2 110.7(2) . . ?
C54_2 C52_2 C53_2 111.0(3) . . ?
C48_2 C52_2 H52_2 107.7 . . ?
C54_2 C52_2 H52_2 107.7 . . ?
C53_2 C52_2 H52_2 107.7 . . ?
C52_2 C53_2 H53A_2 109.5 . . ?
C52_2 C53_2 H53B_2 109.5 . . ?
H53A_2 C53_2 H53B_2 109.5 . . ?
C52_2 C53_2 H53C_2 109.5 . . ?
H53A_2 C53_2 H53C_2 109.5 . . ?
H53B_2 C53_2 H53C_2 109.5 . . ?
C52_2 C54_2 H54A_2 109.5 . . ?
C52_2 C54_2 H54B_2 109.5 . . ?
H54A_2 C54_2 H54B_2 109.5 . . ?
C52_2 C54_2 H54C_2 109.5 . . ?
H54A_2 C54_2 H54C_2 109.5 . . ?
H54B_2 C54_2 H54C_2 109.5 . . ?
C37_2 C38A_2 H38D_2 109.5 . . ?
C37_2 C38A_2 H38E_2 109.5 . . ?
H38D_2 C38A_2 H38E_2 109.5 . . ?
C37_2 C38A_2 H38F_2 109.5 . . ?
H38D_2 C38A_2 H38F_2 109.5 . . ?
H38E_2 C38A_2 H38F_2 109.5 . . ?
C37_2 C39A_2 H39D_2 109.5 . . ?
C37_2 C39A_2 H39E_2 109.5 . . ?
H39D_2 C39A_2 H39E_2 109.5 . . ?
C37_2 C39A_2 H39F_2 109.5 . . ?
H39D_2 C39A_2 H39F_2 109.5 . . ?
H39E_2 C39A_2 H39F_2 109.5 . . ?
C2_3 C1_3 H1A_3 109.5 . . ?
C2_3 C1_3 H1B_3 109.5 . . ?
H1A_3 C1_3 H1B_3 109.5 . . ?
C2_3 C1_3 H1C_3 109.5 . . ?
H1A_3 C1_3 H1C_3 109.5 . . ?
H1B_3 C1_3 H1C_3 109.5 . . ?
C3_3 C2_3 C7_3 117.9(3) . . ?
C3_3 C2_3 C1_3 120.8(3) . . ?
C7_3 C2_3 C1_3 121.3(3) . . ?
C4_3 C3_3 C2_3 121.5(3) . . ?
C4_3 C3_3 H3_3 119.2 . . ?
C2_3 C3_3 H3_3 119.2 . . ?
C5_3 C4_3 C3_3 119.7(3) . . ?
C5_3 C4_3 H4_3 120.2 . . ?
C3_3 C4_3 H4_3 120.2 . . ?
C4_3 C5_3 C6_3 119.6(3) . . ?
C4_3 C5_3 H5_3 120.2 . . ?
C6_3 C5_3 H5_3 120.2 . . ?
C5_3 C6_3 C7_3 120.5(3) . . ?
C5_3 C6_3 H6_3 119.7 . . ?
C7_3 C6_3 H6_3 119.7 . . ?
C6_3 C7_3 C2_3 120.8(3) . . ?
C6_3 C7_3 H7_3 119.6 . . ?
C2_3 C7_3 H7_3 119.6 . . ?
C2_4 C1_4 H1A_4 109.5 . . ?
C2_4 C1_4 H1B_4 109.5 . . ?
H1A_4 C1_4 H1B_4 109.5 . . ?
C2_4 C1_4 H1C_4 109.5 . . ?
H1A_4 C1_4 H1C_4 109.5 . . ?
H1B_4 C1_4 H1C_4 109.5 . . ?
C7_4 C2_4 C3_4 117.9(3) . . ?
C7_4 C2_4 C1_4 121.1(3) . . ?
C3_4 C2_4 C1_4 121.0(3) . . ?
C4_4 C3_4 C2_4 121.3(3) . . ?
C4_4 C3_4 H3_4 119.3 . . ?
C2_4 C3_4 H3_4 119.3 . . ?
C3_4 C4_4 C5_4 119.9(3) . . ?
C3_4 C4_4 H4_4 120.1 . . ?
C5_4 C4_4 H4_4 120.1 . . ?
C6_4 C5_4 C4_4 119.7(3) . . ?
C6_4 C5_4 H5_4 120.1 . . ?
C4_4 C5_4 H5_4 120.1 . . ?
C5_4 C6_4 C7_4 120.3(3) . . ?
C5_4 C6_4 H6_4 119.9 . . ?
C7_4 C6_4 H6_4 119.9 . . ?
C2_4 C7_4 C6_4 120.9(3) . . ?
C2_4 C7_4 H7_4 119.5 . . ?
C6_4 C7_4 H7_4 119.5 . . ?

loop_
_geom_bond_atom_site_label_1
_geom_bond_atom_site_label_2
_geom_bond_distance
_geom_bond_site_symmetry_2
_geom_bond_publ_flag
O1_1 C27_1 1.220(3) . ?
O2_1 C28_1 1.220(3) . ?
O3_1 C29_1 1.226(3) . ?
O4_1 C30_1 1.208(3) . ?
N1_1 C11_1 1.404(3) . ?
N1_1 C26_1 1.409(3) . ?
N1_1 C25_1 1.410(3) . ?
N2_1 C27_1 1.404(3) . ?
N2_1 C28_1 1.407(3) . ?
N2_1 C31_1 1.456(3) . ?
N3_1 C29_1 1.391(3) . ?
N3_1 C30_1 1.417(3) . ?
N3_1 C43_1 1.452(3) . ?
C1_1 C26_1 1.387(3) . ?
C1_1 C2_1 1.389(3) . ?
C1_1 H1_1 0.9500 . ?
C2_1 C3_1 1.383(3) . ?
C2_1 H2_1 0.9500 . ?
C3_1 C4_1 1.409(3) . ?
C3_1 C27_1 1.465(3) . ?
C4_1 C6_1 1.412(3) . ?
C4_1 C5_1 1.419(3) . ?
C5_1 C9_1 1.420(3) . ?
C5_1 C26_1 1.421(3) . ?
C6_1 C7_1 1.385(3) . ?
C6_1 C28_1 1.477(3) . ?
C7_1 C8_1 1.395(3) . ?
C7_1 H7_1 0.9500 . ?
C8_1 C9_1 1.398(3) . ?
C8_1 H8_1 0.9500 . ?
C9_1 C10_1 1.465(3) . ?
C10_1 C12_1 1.398(3) . ?
C10_1 C11_1 1.414(3) . ?
C11_1 C15_1 1.410(3) . ?
C12_1 C13_1 1.383(3) . ?
C12_1 H12_1 0.9500 . ?
C13_1 C14_1 1.384(3) . ?
C13_1 H13_1 0.9500 . ?
C14_1 C15_1 1.395(3) . ?
C14_1 H14_1 0.9500 . ?
C15_1 C16_1 1.460(3) . ?
C16_1 C18_1 1.392(3) . ?
C16_1 C17_1 1.417(3) . ?
C17_1 C25_1 1.420(3) . ?
C17_1 C21_1 1.422(3) . ?
C18_1 C19_1 1.398(3) . ?
C18_1 H18_1 0.9500 . ?
C19_1 C20_1 1.386(3) . ?
C19_1 H19_1 0.9500 . ?
C20_1 C21_1 1.412(3) . ?
C20_1 C29_1 1.475(3) . ?
C21_1 C22_1 1.409(3) . ?
C22_1 C23_1 1.384(3) . ?
C22_1 C30_1 1.466(3) . ?
C23_1 C24_1 1.391(3) . ?
C23_1 H23_1 0.9500 . ?
C24_1 C25_1 1.391(3) . ?
C24_1 H24_1 0.9500 . ?
C31_1 C32_1 1.398(4) . ?
C31_1 C36_1 1.399(4) . ?
C32_1 C33_1 1.396(4) . ?
C32_1 C37_1 1.521(4) . ?
C33_1 C34_1 1.395(4) . ?
C33_1 H33_1 0.9500 . ?
C34_1 C35_1 1.382(4) . ?
C34_1 H34_1 0.9500 . ?
C35_1 C36_1 1.402(3) . ?
C35_1 H35_1 0.9500 . ?
C36_1 C40_1 1.517(4) . ?
C37_1 C38_1 1.488(5) . ?
C37_1 C39_1 1.514(5) . ?
C37_1 H37_1 1.0000 . ?
C38_1 H38A_1 0.9800 . ?
C38_1 H38B_1 0.9800 . ?
C38_1 H38C_1 0.9800 . ?
C39_1 H39A_1 0.9800 . ?
C39_1 H39B_1 0.9800 . ?
C39_1 H39C_1 0.9800 . ?
C40_1 C42_1 1.510(4) . ?
C40_1 C41_1 1.518(5) . ?
C40_1 H40_1 1.0000 . ?
C41_1 H41A_1 0.9800 . ?
C41_1 H41B_1 0.9800 . ?
C41_1 H41C_1 0.9800 . ?
C42_1 H42A_1 0.9800 . ?
C42_1 H42B_1 0.9800 . ?
C42_1 H42C_1 0.9800 . ?
C43_1 C48_1 1.395(4) . ?
C43_1 C44_1 1.405(4) . ?
C44_1 C45_1 1.395(4) . ?
C44_1 C49_1 1.520(4) . ?
C45_1 C46_1 1.392(4) . ?
C45_1 H45_1 0.9500 . ?
C46_1 C47_1 1.380(4) . ?
C46_1 H46_1 0.9500 . ?
C47_1 C48_1 1.407(4) . ?
C47_1 H47_1 0.9500 . ?
C48_1 C52_1 1.520(4) . ?
C49_1 C51_1 1.530(4) . ?
C49_1 C50_1 1.532(4) . ?
C49_1 H49_1 1.0000 . ?
C50_1 H50A_1 0.9800 . ?
C50_1 H50B_1 0.9800 . ?
C50_1 H50C_1 0.9800 . ?
C51_1 H51A_1 0.9800 . ?
C51_1 H51B_1 0.9800 . ?
C51_1 H51C_1 0.9800 . ?
C52_1 C53_1 1.515(4) . ?
C52_1 C54_1 1.517(4) . ?
C52_1 H52_1 1.0000 . ?
C53_1 H53A_1 0.9800 . ?
C53_1 H53B_1 0.9800 . ?
C53_1 H53C_1 0.9800 . ?
C54_1 H54A_1 0.9800 . ?
C54_1 H54B_1 0.9800 . ?
C54_1 H54C_1 0.9800 . ?
O1_2 C27_2 1.213(3) . ?
O2_2 C28_2 1.228(3) . ?
O3_2 C29_2 1.220(3) . ?
O4_2 C30_2 1.214(3) . ?
N1_2 C11_2 1.403(3) . ?
N1_2 C26_2 1.409(3) . ?
N1_2 C25_2 1.412(3) . ?
N2_2 C28_2 1.395(3) . ?
N2_2 C27_2 1.411(3) . ?
N2_2 C31_2 1.457(3) . ?
N3_2 C29_2 1.406(3) . ?
N3_2 C30_2 1.410(3) . ?
N3_2 C43_2 1.450(3) . ?
C1_2 C2_2 1.391(3) . ?
C1_2 C26_2 1.391(3) . ?
C1_2 H1_2 0.9500 . ?
C2_2 C3_2 1.382(3) . ?
C2_2 H2_2 0.9500 . ?
C3_2 C4_2 1.410(3) . ?
C3_2 C27_2 1.466(3) . ?
C4_2 C6_2 1.418(3) . ?
C4_2 C5_2 1.421(3) . ?
C5_2 C9_2 1.418(3) . ?
C5_2 C26_2 1.424(3) . ?
C6_2 C7_2 1.382(3) . ?
C6_2 C28_2 1.470(3) . ?
C7_2 C8_2 1.398(3) . ?
C7_2 H7_2 0.9500 . ?
C8_2 C9_2 1.392(3) . ?
C8_2 H8_2 0.9500 . ?
C9_2 C10_2 1.460(3) . ?
C10_2 C12_2 1.397(3) . ?
C10_2 C11_2 1.412(3) . ?
C11_2 C15_2 1.411(3) . ?
C12_2 C13_2 1.385(3) . ?
C12_2 H12_2 0.9500 . ?
C13_2 C14_2 1.389(3) . ?
C13_2 H13_2 0.9500 . ?
C14_2 C15_2 1.398(3) . ?
C14_2 H14_2 0.9500 . ?
C15_2 C16_2 1.471(3) . ?
C16_2 C18_2 1.395(3) . ?
C16_2 C17_2 1.419(3) . ?
C17_2 C21_2 1.421(3) . ?
C17_2 C25_2 1.426(3) . ?
C18_2 C19_2 1.400(3) . ?
C18_2 H18_2 0.9500 . ?
C19_2 C20_2 1.384(3) . ?
C19_2 H19_2 0.9500 . ?
C20_2 C21_2 1.412(3) . ?
C20_2 C29_2 1.478(3) . ?
C21_2 C22_2 1.408(3) . ?
C22_2 C23_2 1.381(3) . ?
C22_2 C30_2 1.469(3) . ?
C23_2 C24_2 1.392(3) . ?
C23_2 H23_2 0.9500 . ?
C24_2 C25_2 1.387(3) . ?
C24_2 H24_2 0.9500 . ?
C31_2 C32_2 1.392(4) . ?
C31_2 C36_2 1.398(4) . ?
C32_2 C33_2 1.395(4) . ?
C32_2 C37_2 1.527(4) . ?
C33_2 C34_2 1.381(5) . ?
C33_2 H33_2 0.9500 . ?
C34_2 C35_2 1.377(4) . ?
C34_2 H34_2 0.9500 . ?
C35_2 C36_2 1.396(4) . ?
C35_2 H35_2 0.9500 . ?
C36_2 C40_2 1.519(4) . ?
C37_2 C38A_2 1.46(3) . ?
C37_2 C39_2 1.522(5) . ?
C37_2 C38_2 1.532(6) . ?
C37_2 C39A_2 1.61(2) . ?
C37_2 H37_2 1.0000 . ?
C38_2 H38A_2 0.9800 . ?
C38_2 H38B_2 0.9800 . ?
C38_2 H38C_2 0.9800 . ?
C39_2 H39A_2 0.9800 . ?
C39_2 H39B_2 0.9800 . ?
C39_2 H39C_2 0.9800 . ?
C40_2 C41_2 1.525(4) . ?
C40_2 C42_2 1.528(4) . ?
C40_2 H40_2 1.0000 . ?
C41_2 H41A_2 0.9800 . ?
C41_2 H41B_2 0.9800 . ?
C41_2 H41C_2 0.9800 . ?
C42_2 H42A_2 0.9800 . ?
C42_2 H42B_2 0.9800 . ?
C42_2 H42C_2 0.9800 . ?
C43_2 C48_2 1.391(4) . ?
C43_2 C44_2 1.401(4) . ?
C44_2 C45_2 1.401(4) . ?
C44_2 C49_2 1.520(4) . ?
C45_2 C46_2 1.382(4) . ?
C45_2 H45_2 0.9500 . ?
C46_2 C47_2 1.390(4) . ?
C46_2 H46_2 0.9500 . ?
C47_2 C48_2 1.398(4) . ?
C47_2 H47_2 0.9500 . ?
C48_2 C52_2 1.524(4) . ?
C49_2 C50_2 1.519(4) . ?
C49_2 C51_2 1.523(5) . ?
C49_2 H49_2 1.0000 . ?
C50_2 H50A_2 0.9800 . ?
C50_2 H50B_2 0.9800 . ?
C50_2 H50C_2 0.9800 . ?
C51_2 H51A_2 0.9800 . ?
C51_2 H51B_2 0.9800 . ?
C51_2 H51C_2 0.9800 . ?
C52_2 C54_2 1.527(4) . ?
C52_2 C53_2 1.528(4) . ?
C52_2 H52_2 1.0000 . ?
C53_2 H53A_2 0.9800 . ?
C53_2 H53B_2 0.9800 . ?
C53_2 H53C_2 0.9800 . ?
C54_2 H54A_2 0.9800 . ?
C54_2 H54B_2 0.9800 . ?
C54_2 H54C_2 0.9800 . ?
C38A_2 H38D_2 0.9800 . ?
C38A_2 H38E_2 0.9800 . ?
C38A_2 H38F_2 0.9800 . ?
C39A_2 H39D_2 0.9800 . ?
C39A_2 H39E_2 0.9800 . ?
C39A_2 H39F_2 0.9800 . ?
C1_3 C2_3 1.504(4) . ?
C1_3 H1A_3 0.9800 . ?
C1_3 H1B_3 0.9800 . ?
C1_3 H1C_3 0.9800 . ?
C2_3 C3_3 1.391(4) . ?
C2_3 C7_3 1.392(4) . ?
C3_3 C4_3 1.391(5) . ?
C3_3 H3_3 0.9500 . ?
C4_3 C5_3 1.381(5) . ?
C4_3 H4_3 0.9500 . ?
C5_3 C6_3 1.383(5) . ?
C5_3 H5_3 0.9500 . ?
C6_3 C7_3 1.387(5) . ?
C6_3 H6_3 0.9500 . ?
C7_3 H7_3 0.9500 . ?
C1_4 C2_4 1.502(4) . ?
C1_4 H1A_4 0.9800 . ?
C1_4 H1B_4 0.9800 . ?
C1_4 H1C_4 0.9800 . ?
C2_4 C7_4 1.395(4) . ?
C2_4 C3_4 1.395(4) . ?
C3_4 C4_4 1.389(5) . ?
C3_4 H3_4 0.9500 . ?
C4_4 C5_4 1.392(4) . ?
C4_4 H4_4 0.9500 . ?
C5_4 C6_4 1.375(4) . ?
C5_4 H5_4 0.9500 . ?
C6_4 C7_4 1.397(4) . ?
C6_4 H6_4 0.9500 . ?
C7_4 H7_4 0.9500 . ?

loop_
_geom_torsion_atom_site_label_1
_geom_torsion_atom_site_label_2
_geom_torsion_atom_site_label_3
_geom_torsion_atom_site_label_4
_geom_torsion
_geom_torsion_site_symmetry_1
_geom_torsion_site_symmetry_2
_geom_torsion_site_symmetry_3
_geom_torsion_site_symmetry_4
_geom_torsion_publ_flag
C26_1 C1_1 C2_1 C3_1 -0.3(4) . . . . ?
C1_1 C2_1 C3_1 C4_1 5.9(4) . . . . ?
C1_1 C2_1 C3_1 C27_1 -178.1(2) . . . . ?
C2_1 C3_1 C4_1 C6_1 174.6(2) . . . . ?
C27_1 C3_1 C4_1 C6_1 -1.4(3) . . . . ?
C2_1 C3_1 C4_1 C5_1 -3.2(3) . . . . ?
C27_1 C3_1 C4_1 C5_1 -179.2(2) . . . . ?
C3_1 C4_1 C5_1 C9_1 172.1(2) . . . . ?
C6_1 C4_1 C5_1 C9_1 -5.8(3) . . . . ?
C3_1 C4_1 C5_1 C26_1 -4.8(3) . . . . ?
C6_1 C4_1 C5_1 C26_1 177.4(2) . . . . ?
C3_1 C4_1 C6_1 C7_1 -175.5(2) . . . . ?
C5_1 C4_1 C6_1 C7_1 2.3(3) . . . . ?
C3_1 C4_1 C6_1 C28_1 0.8(3) . . . . ?
C5_1 C4_1 C6_1 C28_1 178.6(2) . . . . ?
C4_1 C6_1 C7_1 C8_1 1.5(4) . . . . ?
C28_1 C6_1 C7_1 C8_1 -174.8(2) . . . . ?
C6_1 C7_1 C8_1 C9_1 -1.9(4) . . . . ?
C7_1 C8_1 C9_1 C5_1 -1.5(3) . . . . ?
C7_1 C8_1 C9_1 C10_1 173.4(2) . . . . ?
C4_1 C5_1 C9_1 C8_1 5.3(3) . . . . ?
C26_1 C5_1 C9_1 C8_1 -177.9(2) . . . . ?
C4_1 C5_1 C9_1 C10_1 -170.0(2) . . . . ?
C26_1 C5_1 C9_1 C10_1 6.8(3) . . . . ?
C8_1 C9_1 C10_1 C12_1 -8.1(4) . . . . ?
C5_1 C9_1 C10_1 C12_1 167.0(2) . . . . ?
C8_1 C9_1 C10_1 C11_1 173.2(2) . . . . ?
C5_1 C9_1 C10_1 C11_1 -11.8(3) . . . . ?
C26_1 N1_1 C11_1 C15_1 -159.4(2) . . . . ?
C25_1 N1_1 C11_1 C15_1 19.9(3) . . . . ?
C26_1 N1_1 C11_1 C10_1 20.9(3) . . . . ?
C25_1 N1_1 C11_1 C10_1 -159.9(2) . . . . ?
C12_1 C10_1 C11_1 N1_1 179.4(2) . . . . ?
C9_1 C10_1 C11_1 N1_1 -1.8(3) . . . . ?
C12_1 C10_1 C11_1 C15_1 -0.3(3) . . . . ?
C9_1 C10_1 C11_1 C15_1 178.5(2) . . . . ?
C11_1 C10_1 C12_1 C13_1 -1.9(3) . . . . ?
C9_1 C10_1 C12_1 C13_1 179.3(2) . . . . ?
C10_1 C12_1 C13_1 C14_1 2.3(4) . . . . ?
C12_1 C13_1 C14_1 C15_1 -0.4(4) . . . . ?
C13_1 C14_1 C15_1 C11_1 -1.8(3) . . . . ?
C13_1 C14_1 C15_1 C16_1 -179.7(2) . . . . ?
N1_1 C11_1 C15_1 C14_1 -177.6(2) . . . . ?
C10_1 C11_1 C15_1 C14_1 2.1(3) . . . . ?
N1_1 C11_1 C15_1 C16_1 0.4(3) . . . . ?
C10_1 C11_1 C15_1 C16_1 -179.8(2) . . . . ?
C14_1 C15_1 C16_1 C18_1 -13.4(3) . . . . ?
C11_1 C15_1 C16_1 C18_1 168.7(2) . . . . ?
C14_1 C15_1 C16_1 C17_1 163.4(2) . . . . ?
C11_1 C15_1 C16_1 C17_1 -14.6(3) . . . . ?
C18_1 C16_1 C17_1 C25_1 -174.0(2) . . . . ?
C15_1 C16_1 C17_1 C25_1 9.1(3) . . . . ?
C18_1 C16_1 C17_1 C21_1 7.3(3) . . . . ?
C15_1 C16_1 C17_1 C21_1 -169.6(2) . . . . ?
C17_1 C16_1 C18_1 C19_1 -3.6(3) . . . . ?
C15_1 C16_1 C18_1 C19_1 173.1(2) . . . . ?
C16_1 C18_1 C19_1 C20_1 -1.6(4) . . . . ?
C18_1 C19_1 C20_1 C21_1 3.2(4) . . . . ?
C18_1 C19_1 C20_1 C29_1 -174.7(2) . . . . ?
C19_1 C20_1 C21_1 C22_1 -179.3(2) . . . . ?
C29_1 C20_1 C21_1 C22_1 -1.5(3) . . . . ?
C19_1 C20_1 C21_1 C17_1 0.5(3) . . . . ?
C29_1 C20_1 C21_1 C17_1 178.4(2) . . . . ?
C16_1 C17_1 C21_1 C22_1 174.1(2) . . . . ?
C25_1 C17_1 C21_1 C22_1 -4.7(3) . . . . ?
C16_1 C17_1 C21_1 C20_1 -5.8(3) . . . . ?
C25_1 C17_1 C21_1 C20_1 175.5(2) . . . . ?
C20_1 C21_1 C22_1 C23_1 178.0(2) . . . . ?
C17_1 C21_1 C22_1 C23_1 -1.8(3) . . . . ?
C20_1 C21_1 C22_1 C30_1 -0.1(3) . . . . ?
C17_1 C21_1 C22_1 C30_1 -180.0(2) . . . . ?
C21_1 C22_1 C23_1 C24_1 3.7(4) . . . . ?
C30_1 C22_1 C23_1 C24_1 -178.2(2) . . . . ?
C22_1 C23_1 C24_1 C25_1 1.2(4) . . . . ?
C23_1 C24_1 C25_1 N1_1 172.6(2) . . . . ?
C23_1 C24_1 C25_1 C17_1 -7.9(4) . . . . ?
C11_1 N1_1 C25_1 C24_1 154.4(2) . . . . ?
C26_1 N1_1 C25_1 C24_1 -26.4(3) . . . . ?
C11_1 N1_1 C25_1 C17_1 -25.1(3) . . . . ?
C26_1 N1_1 C25_1 C17_1 154.1(2) . . . . ?
C16_1 C17_1 C25_1 C24_1 -169.2(2) . . . . ?
C21_1 C17_1 C25_1 C24_1 9.5(3) . . . . ?
C16_1 C17_1 C25_1 N1_1 10.3(3) . . . . ?
C21_1 C17_1 C25_1 N1_1 -170.9(2) . . . . ?
C2_1 C1_1 C26_1 N1_1 174.1(2) . . . . ?
C2_1 C1_1 C26_1 C5_1 -7.9(4) . . . . ?
C11_1 N1_1 C26_1 C1_1 152.3(2) . . . . ?
C25_1 N1_1 C26_1 C1_1 -27.0(3) . . . . ?
C11_1 N1_1 C26_1 C5_1 -25.7(3) . . . . ?
C25_1 N1_1 C26_1 C5_1 155.0(2) . . . . ?
C4_1 C5_1 C26_1 C1_1 10.4(3) . . . . ?
C9_1 C5_1 C26_1 C1_1 -166.5(2) . . . . ?
C4_1 C5_1 C26_1 N1_1 -171.6(2) . . . . ?
C9_1 C5_1 C26_1 N1_1 11.6(3) . . . . ?
C28_1 N2_1 C27_1 O1_1 -176.7(2) . . . . ?
C31_1 N2_1 C27_1 O1_1 -3.9(3) . . . . ?
C28_1 N2_1 C27_1 C3_1 2.6(3) . . . . ?
C31_1 N2_1 C27_1 C3_1 175.3(2) . . . . ?
C2_1 C3_1 C27_1 O1_1 3.0(4) . . . . ?
C4_1 C3_1 C27_1 O1_1 179.0(2) . . . . ?
C2_1 C3_1 C27_1 N2_1 -176.2(2) . . . . ?
C4_1 C3_1 C27_1 N2_1 -0.2(3) . . . . ?
C27_1 N2_1 C28_1 O2_1 175.4(2) . . . . ?
C31_1 N2_1 C28_1 O2_1 3.0(4) . . . . ?
C27_1 N2_1 C28_1 C6_1 -3.1(3) . . . . ?
C31_1 N2_1 C28_1 C6_1 -175.6(2) . . . . ?
C7_1 C6_1 C28_1 O2_1 -0.9(4) . . . . ?
C4_1 C6_1 C28_1 O2_1 -177.2(2) . . . . ?
C7_1 C6_1 C28_1 N2_1 177.6(2) . . . . ?
C4_1 C6_1 C28_1 N2_1 1.3(3) . . . . ?
C30_1 N3_1 C29_1 O3_1 -179.5(2) . . . . ?
C43_1 N3_1 C29_1 O3_1 -1.2(3) . . . . ?
C30_1 N3_1 C29_1 C20_1 0.9(3) . . . . ?
C43_1 N3_1 C29_1 C20_1 179.2(2) . . . . ?
C19_1 C20_1 C29_1 O3_1 -0.6(4) . . . . ?
C21_1 C20_1 C29_1 O3_1 -178.5(2) . . . . ?
C19_1 C20_1 C29_1 N3_1 178.9(2) . . . . ?
C21_1 C20_1 C29_1 N3_1 1.1(3) . . . . ?
C29_1 N3_1 C30_1 O4_1 178.4(2) . . . . ?
C43_1 N3_1 C30_1 O4_1 0.0(3) . . . . ?
C29_1 N3_1 C30_1 C22_1 -2.4(3) . . . . ?
C43_1 N3_1 C30_1 C22_1 179.2(2) . . . . ?
C23_1 C22_1 C30_1 O4_1 3.0(4) . . . . ?
C21_1 C22_1 C30_1 O4_1 -178.9(2) . . . . ?
C23_1 C22_1 C30_1 N3_1 -176.2(2) . . . . ?
C21_1 C22_1 C30_1 N3_1 2.0(3) . . . . ?
C27_1 N2_1 C31_1 C32_1 81.7(3) . . . . ?
C28_1 N2_1 C31_1 C32_1 -105.1(3) . . . . ?
C27_1 N2_1 C31_1 C36_1 -91.4(3) . . . . ?
C28_1 N2_1 C31_1 C36_1 81.8(3) . . . . ?
C36_1 C31_1 C32_1 C33_1 1.7(4) . . . . ?
N2_1 C31_1 C32_1 C33_1 -171.0(2) . . . . ?
C36_1 C31_1 C32_1 C37_1 -177.4(2) . . . . ?
N2_1 C31_1 C32_1 C37_1 9.9(3) . . . . ?
C31_1 C32_1 C33_1 C34_1 -1.6(4) . . . . ?
C37_1 C32_1 C33_1 C34_1 177.5(2) . . . . ?
C32_1 C33_1 C34_1 C35_1 0.1(4) . . . . ?
C33_1 C34_1 C35_1 C36_1 1.5(4) . . . . ?
C32_1 C31_1 C36_1 C35_1 -0.2(4) . . . . ?
N2_1 C31_1 C36_1 C35_1 172.5(2) . . . . ?
C32_1 C31_1 C36_1 C40_1 -178.3(2) . . . . ?
N2_1 C31_1 C36_1 C40_1 -5.6(3) . . . . ?
C34_1 C35_1 C36_1 C31_1 -1.5(4) . . . . ?
C34_1 C35_1 C36_1 C40_1 176.7(2) . . . . ?
C33_1 C32_1 C37_1 C38_1 42.8(5) . . . . ?
C31_1 C32_1 C37_1 C38_1 -138.1(4) . . . . ?
C33_1 C32_1 C37_1 C39_1 -82.0(4) . . . . ?
C31_1 C32_1 C37_1 C39_1 97.1(4) . . . . ?
C31_1 C36_1 C40_1 C42_1 -124.5(3) . . . . ?
C35_1 C36_1 C40_1 C42_1 57.4(4) . . . . ?
C31_1 C36_1 C40_1 C41_1 109.6(3) . . . . ?
C35_1 C36_1 C40_1 C41_1 -68.5(4) . . . . ?
C29_1 N3_1 C43_1 C48_1 -79.5(3) . . . . ?
C30_1 N3_1 C43_1 C48_1 99.0(3) . . . . ?
C29_1 N3_1 C43_1 C44_1 102.6(3) . . . . ?
C30_1 N3_1 C43_1 C44_1 -78.9(3) . . . . ?
C48_1 C43_1 C44_1 C45_1 -0.3(4) . . . . ?
N3_1 C43_1 C44_1 C45_1 177.5(2) . . . . ?
C48_1 C43_1 C44_1 C49_1 177.9(2) . . . . ?
N3_1 C43_1 C44_1 C49_1 -4.3(3) . . . . ?
C43_1 C44_1 C45_1 C46_1 -1.5(4) . . . . ?
C49_1 C44_1 C45_1 C46_1 -179.7(2) . . . . ?
C44_1 C45_1 C46_1 C47_1 1.7(4) . . . . ?
C45_1 C46_1 C47_1 C48_1 0.0(4) . . . . ?
C44_1 C43_1 C48_1 C47_1 1.8(4) . . . . ?
N3_1 C43_1 C48_1 C47_1 -175.9(2) . . . . ?
C44_1 C43_1 C48_1 C52_1 -179.0(2) . . . . ?
N3_1 C43_1 C48_1 C52_1 3.2(3) . . . . ?
C46_1 C47_1 C48_1 C43_1 -1.6(4) . . . . ?
C46_1 C47_1 C48_1 C52_1 179.2(2) . . . . ?
C45_1 C44_1 C49_1 C51_1 94.8(3) . . . . ?
C43_1 C44_1 C49_1 C51_1 -83.3(3) . . . . ?
C45_1 C44_1 C49_1 C50_1 -29.5(4) . . . . ?
C43_1 C44_1 C49_1 C50_1 152.4(3) . . . . ?
C43_1 C48_1 C52_1 C53_1 132.2(4) . . . . ?
C47_1 C48_1 C52_1 C53_1 -48.7(4) . . . . ?
C43_1 C48_1 C52_1 C54_1 -102.7(3) . . . . ?
C47_1 C48_1 C52_1 C54_1 76.4(3) . . . . ?
C26_2 C1_2 C2_2 C3_2 0.5(4) . . . . ?
C1_2 C2_2 C3_2 C4_2 3.9(4) . . . . ?
C1_2 C2_2 C3_2 C27_2 -179.4(2) . . . . ?
C2_2 C3_2 C4_2 C6_2 178.3(2) . . . . ?
C27_2 C3_2 C4_2 C6_2 1.6(3) . . . . ?
C2_2 C3_2 C4_2 C5_2 -1.6(3) . . . . ?
C27_2 C3_2 C4_2 C5_2 -178.2(2) . . . . ?
C3_2 C4_2 C5_2 C9_2 173.2(2) . . . . ?
C6_2 C4_2 C5_2 C9_2 -6.6(3) . . . . ?
C3_2 C4_2 C5_2 C26_2 -4.8(3) . . . . ?
C6_2 C4_2 C5_2 C26_2 175.3(2) . . . . ?
C3_2 C4_2 C6_2 C7_2 -178.4(2) . . . . ?
C5_2 C4_2 C6_2 C7_2 1.4(3) . . . . ?
C3_2 C4_2 C6_2 C28_2 -1.5(3) . . . . ?
C5_2 C4_2 C6_2 C28_2 178.3(2) . . . . ?
C4_2 C6_2 C7_2 C8_2 2.6(4) . . . . ?
C28_2 C6_2 C7_2 C8_2 -174.2(2) . . . . ?
C6_2 C7_2 C8_2 C9_2 -1.5(4) . . . . ?
C7_2 C8_2 C9_2 C5_2 -3.7(3) . . . . ?
C7_2 C8_2 C9_2 C10_2 172.8(2) . . . . ?
C4_2 C5_2 C9_2 C8_2 7.7(3) . . . . ?
C26_2 C5_2 C9_2 C8_2 -174.3(2) . . . . ?
C4_2 C5_2 C9_2 C10_2 -169.0(2) . . . . ?
C26_2 C5_2 C9_2 C10_2 9.0(3) . . . . ?
C8_2 C9_2 C10_2 C12_2 -13.6(4) . . . . ?
C5_2 C9_2 C10_2 C12_2 162.9(2) . . . . ?
C8_2 C9_2 C10_2 C11_2 168.9(2) . . . . ?
C5_2 C9_2 C10_2 C11_2 -14.6(3) . . . . ?
C26_2 N1_2 C11_2 C15_2 -159.3(2) . . . . ?
C25_2 N1_2 C11_2 C15_2 21.1(3) . . . . ?
C26_2 N1_2 C11_2 C10_2 20.3(3) . . . . ?
C25_2 N1_2 C11_2 C10_2 -159.4(2) . . . . ?
C12_2 C10_2 C11_2 N1_2 -177.3(2) . . . . ?
C9_2 C10_2 C11_2 N1_2 0.4(3) . . . . ?
C12_2 C10_2 C11_2 C15_2 2.3(3) . . . . ?
C9_2 C10_2 C11_2 C15_2 179.9(2) . . . . ?
C11_2 C10_2 C12_2 C13_2 -1.7(3) . . . . ?
C9_2 C10_2 C12_2 C13_2 -179.3(2) . . . . ?
C10_2 C12_2 C13_2 C14_2 -0.3(4) . . . . ?
C12_2 C13_2 C14_2 C15_2 1.9(4) . . . . ?
C13_2 C14_2 C15_2 C11_2 -1.3(3) . . . . ?
C13_2 C14_2 C15_2 C16_2 179.6(2) . . . . ?
N1_2 C11_2 C15_2 C14_2 178.8(2) . . . . ?
C10_2 C11_2 C15_2 C14_2 -0.8(3) . . . . ?
N1_2 C11_2 C15_2 C16_2 -2.1(3) . . . . ?
C10_2 C11_2 C15_2 C16_2 178.3(2) . . . . ?
C14_2 C15_2 C16_2 C18_2 -7.9(4) . . . . ?
C11_2 C15_2 C16_2 C18_2 173.1(2) . . . . ?
C14_2 C15_2 C16_2 C17_2 167.5(2) . . . . ?
C11_2 C15_2 C16_2 C17_2 -11.6(3) . . . . ?
C18_2 C16_2 C17_2 C21_2 5.8(3) . . . . ?
C15_2 C16_2 C17_2 C21_2 -169.9(2) . . . . ?
C18_2 C16_2 C17_2 C25_2 -177.5(2) . . . . ?
C15_2 C16_2 C17_2 C25_2 6.8(3) . . . . ?
C17_2 C16_2 C18_2 C19_2 -2.0(3) . . . . ?
C15_2 C16_2 C18_2 C19_2 173.3(2) . . . . ?
C16_2 C18_2 C19_2 C20_2 -1.6(4) . . . . ?
C18_2 C19_2 C20_2 C21_2 1.5(4) . . . . ?
C18_2 C19_2 C20_2 C29_2 -174.9(2) . . . . ?
C19_2 C20_2 C21_2 C22_2 -176.4(2) . . . . ?
C29_2 C20_2 C21_2 C22_2 0.0(3) . . . . ?
C19_2 C20_2 C21_2 C17_2 2.3(3) . . . . ?
C29_2 C20_2 C21_2 C17_2 178.7(2) . . . . ?
C16_2 C17_2 C21_2 C22_2 172.8(2) . . . . ?
C25_2 C17_2 C21_2 C22_2 -4.0(3) . . . . ?
C16_2 C17_2 C21_2 C20_2 -5.9(3) . . . . ?
C25_2 C17_2 C21_2 C20_2 177.3(2) . . . . ?
C20_2 C21_2 C22_2 C23_2 175.9(2) . . . . ?
C17_2 C21_2 C22_2 C23_2 -2.8(3) . . . . ?
C20_2 C21_2 C22_2 C30_2 -1.1(3) . . . . ?
C17_2 C21_2 C22_2 C30_2 -179.8(2) . . . . ?
C21_2 C22_2 C23_2 C24_2 4.7(4) . . . . ?
C30_2 C22_2 C23_2 C24_2 -178.3(2) . . . . ?
C22_2 C23_2 C24_2 C25_2 0.5(4) . . . . ?
C23_2 C24_2 C25_2 N1_2 173.6(2) . . . . ?
C23_2 C24_2 C25_2 C17_2 -7.4(4) . . . . ?
C11_2 N1_2 C25_2 C24_2 153.4(2) . . . . ?
C26_2 N1_2 C25_2 C24_2 -26.3(3) . . . . ?
C11_2 N1_2 C25_2 C17_2 -25.7(3) . . . . ?
C26_2 N1_2 C25_2 C17_2 154.7(2) . . . . ?
C16_2 C17_2 C25_2 C24_2 -167.7(2) . . . . ?
C21_2 C17_2 C25_2 C24_2 9.0(3) . . . . ?
C16_2 C17_2 C25_2 N1_2 11.4(3) . . . . ?
C21_2 C17_2 C25_2 N1_2 -171.9(2) . . . . ?
C2_2 C1_2 C26_2 N1_2 173.4(2) . . . . ?
C2_2 C1_2 C26_2 C5_2 -7.1(4) . . . . ?
C11_2 N1_2 C26_2 C1_2 153.9(2) . . . . ?
C25_2 N1_2 C26_2 C1_2 -26.5(3) . . . . ?
C11_2 N1_2 C26_2 C5_2 -25.7(3) . . . . ?
C25_2 N1_2 C26_2 C5_2 154.0(2) . . . . ?
C9_2 C5_2 C26_2 C1_2 -168.9(2) . . . . ?
C4_2 C5_2 C26_2 C1_2 9.1(3) . . . . ?
C9_2 C5_2 C26_2 N1_2 10.7(3) . . . . ?
C4_2 C5_2 C26_2 N1_2 -171.3(2) . . . . ?
C28_2 N2_2 C27_2 O1_2 -177.1(2) . . . . ?
C31_2 N2_2 C27_2 O1_2 -0.5(3) . . . . ?
C28_2 N2_2 C27_2 C3_2 2.0(3) . . . . ?
C31_2 N2_2 C27_2 C3_2 178.6(2) . . . . ?
C2_2 C3_2 C27_2 O1_2 0.6(4) . . . . ?
C4_2 C3_2 C27_2 O1_2 177.3(2) . . . . ?
C2_2 C3_2 C27_2 N2_2 -178.4(2) . . . . ?
C4_2 C3_2 C27_2 N2_2 -1.7(3) . . . . ?
C27_2 N2_2 C28_2 O2_2 178.2(2) . . . . ?
C31_2 N2_2 C28_2 O2_2 1.7(3) . . . . ?
C27_2 N2_2 C28_2 C6_2 -2.0(3) . . . . ?
C31_2 N2_2 C28_2 C6_2 -178.5(2) . . . . ?
C7_2 C6_2 C28_2 O2_2 -1.7(4) . . . . ?
C4_2 C6_2 C28_2 O2_2 -178.6(2) . . . . ?
C7_2 C6_2 C28_2 N2_2 178.5(2) . . . . ?
C4_2 C6_2 C28_2 N2_2 1.6(3) . . . . ?
C30_2 N3_2 C29_2 O3_2 177.7(2) . . . . ?
C43_2 N3_2 C29_2 O3_2 1.8(4) . . . . ?
C30_2 N3_2 C29_2 C20_2 -2.0(3) . . . . ?
C43_2 N3_2 C29_2 C20_2 -177.9(2) . . . . ?
C19_2 C20_2 C29_2 O3_2 -1.8(4) . . . . ?
C21_2 C20_2 C29_2 O3_2 -178.2(2) . . . . ?
C19_2 C20_2 C29_2 N3_2 177.9(2) . . . . ?
C21_2 C20_2 C29_2 N3_2 1.5(3) . . . . ?
C29_2 N3_2 C30_2 O4_2 -178.9(2) . . . . ?
C43_2 N3_2 C30_2 O4_2 -2.9(3) . . . . ?
C29_2 N3_2 C30_2 C22_2 1.0(3) . . . . ?
C43_2 N3_2 C30_2 C22_2 177.0(2) . . . . ?
C23_2 C22_2 C30_2 O4_2 3.5(4) . . . . ?
C21_2 C22_2 C30_2 O4_2 -179.4(2) . . . . ?
C23_2 C22_2 C30_2 N3_2 -176.4(2) . . . . ?
C21_2 C22_2 C30_2 N3_2 0.7(3) . . . . ?
C28_2 N2_2 C31_2 C32_2 -82.1(3) . . . . ?
C27_2 N2_2 C31_2 C32_2 101.0(3) . . . . ?
C28_2 N2_2 C31_2 C36_2 98.9(3) . . . . ?
C27_2 N2_2 C31_2 C36_2 -77.9(3) . . . . ?
C36_2 C31_2 C32_2 C33_2 0.8(4) . . . . ?
N2_2 C31_2 C32_2 C33_2 -178.0(2) . . . . ?
C36_2 C31_2 C32_2 C37_2 179.1(2) . . . . ?
N2_2 C31_2 C32_2 C37_2 0.3(3) . . . . ?
C31_2 C32_2 C33_2 C34_2 -1.1(4) . . . . ?
C37_2 C32_2 C33_2 C34_2 -179.4(2) . . . . ?
C32_2 C33_2 C34_2 C35_2 0.2(4) . . . . ?
C33_2 C34_2 C35_2 C36_2 0.9(4) . . . . ?
C34_2 C35_2 C36_2 C31_2 -1.1(4) . . . . ?
C34_2 C35_2 C36_2 C40_2 -178.9(3) . . . . ?
C32_2 C31_2 C36_2 C35_2 0.2(4) . . . . ?
N2_2 C31_2 C36_2 C35_2 179.1(2) . . . . ?
C32_2 C31_2 C36_2 C40_2 178.0(2) . . . . ?
N2_2 C31_2 C36_2 C40_2 -3.1(3) . . . . ?
C31_2 C32_2 C37_2 C38A_2 -107.8(18) . . . . ?
C33_2 C32_2 C37_2 C38A_2 70.4(18) . . . . ?
C31_2 C32_2 C37_2 C39_2 149.0(4) . . . . ?
C33_2 C32_2 C37_2 C39_2 -32.8(5) . . . . ?
C31_2 C32_2 C37_2 C38_2 -89.5(4) . . . . ?
C33_2 C32_2 C37_2 C38_2 88.7(4) . . . . ?
C31_2 C32_2 C37_2 C39A_2 118.7(15) . . . . ?
C33_2 C32_2 C37_2 C39A_2 -63.1(15) . . . . ?
C35_2 C36_2 C40_2 C41_2 -38.6(4) . . . . ?
C31_2 C36_2 C40_2 C41_2 143.7(3) . . . . ?
C35_2 C36_2 C40_2 C42_2 86.0(3) . . . . ?
C31_2 C36_2 C40_2 C42_2 -91.7(3) . . . . ?
C29_2 N3_2 C43_2 C48_2 -102.5(3) . . . . ?
C30_2 N3_2 C43_2 C48_2 81.3(3) . . . . ?
C29_2 N3_2 C43_2 C44_2 83.6(3) . . . . ?
C30_2 N3_2 C43_2 C44_2 -92.6(3) . . . . ?
C48_2 C43_2 C44_2 C45_2 -0.6(4) . . . . ?
N3_2 C43_2 C44_2 C45_2 173.0(2) . . . . ?
C48_2 C43_2 C44_2 C49_2 -179.9(2) . . . . ?
N3_2 C43_2 C44_2 C49_2 -6.3(4) . . . . ?
C43_2 C44_2 C45_2 C46_2 -1.4(4) . . . . ?
C49_2 C44_2 C45_2 C46_2 178.0(2) . . . . ?
C44_2 C45_2 C46_2 C47_2 1.8(4) . . . . ?
C45_2 C46_2 C47_2 C48_2 -0.1(4) . . . . ?
C44_2 C43_2 C48_2 C47_2 2.2(4) . . . . ?
N3_2 C43_2 C48_2 C47_2 -171.4(2) . . . . ?
C44_2 C43_2 C48_2 C52_2 -178.2(2) . . . . ?
N3_2 C43_2 C48_2 C52_2 8.2(4) . . . . ?
C46_2 C47_2 C48_2 C43_2 -1.8(4) . . . . ?
C46_2 C47_2 C48_2 C52_2 178.6(2) . . . . ?
C43_2 C44_2 C49_2 C50_2 -113.2(3) . . . . ?
C45_2 C44_2 C49_2 C50_2 67.5(4) . . . . ?
C43_2 C44_2 C49_2 C51_2 122.4(3) . . . . ?
C45_2 C44_2 C49_2 C51_2 -56.9(4) . . . . ?
C43_2 C48_2 C52_2 C54_2 -117.8(3) . . . . ?
C47_2 C48_2 C52_2 C54_2 61.8(3) . . . . ?
C43_2 C48_2 C52_2 C53_2 117.9(3) . . . . ?
C47_2 C48_2 C52_2 C53_2 -62.5(3) . . . . ?
C7_3 C2_3 C3_3 C4_3 1.0(4) . . . . ?
C1_3 C2_3 C3_3 C4_3 179.1(3) . . . . ?
C2_3 C3_3 C4_3 C5_3 -0.1(5) . . . . ?
C3_3 C4_3 C5_3 C6_3 -0.6(4) . . . . ?
C4_3 C5_3 C6_3 C7_3 0.4(4) . . . . ?
C5_3 C6_3 C7_3 C2_3 0.5(4) . . . . ?
C3_3 C2_3 C7_3 C6_3 -1.1(4) . . . . ?
C1_3 C2_3 C7_3 C6_3 -179.2(2) . . . . ?
C7_4 C2_4 C3_4 C4_4 0.6(4) . . . . ?
C1_4 C2_4 C3_4 C4_4 179.0(3) . . . . ?
C2_4 C3_4 C4_4 C5_4 -0.2(4) . . . . ?
C3_4 C4_4 C5_4 C6_4 0.3(4) . . . . ?
C4_4 C5_4 C6_4 C7_4 -0.8(4) . . . . ?
C3_4 C2_4 C7_4 C6_4 -1.1(4) . . . . ?
C1_4 C2_4 C7_4 C6_4 -179.5(2) . . . . ?
C5_4 C6_4 C7_4 C2_4 1.2(4) . . . . ?
